data_4103776
loop_
_publ_author_name
'Xikui Fang'
'Paul K\"ogerler'
'Lyle Isaacs'
'Sayaka Uchida'
'Noritaka Mizuno'

_publ_section_title
;
 Cucurbit[n]uril-Polyoxoanion Hybrids
;
_journal_name_full 'Journal of the American Chemical Society'
_journal_page_first 432
_journal_page_last 433
_journal_paper_doi 10.1021/ja807751b
_journal_volume 131
_journal_year 2009
_chemical_formula_sum 'C36 H92 K12 N24 O82 V18'
_chemical_formula_weight 3559.46
_chemical_name_systematic
; 
 ? 
;
_space_group_IT_number 87
_symmetry_cell_setting tetragonal
_symmetry_space_group_name_Hall '-I 4'
_symmetry_space_group_name_H-M 'I 4/m'
_atom_sites_solution_hydrogens geom
_atom_sites_solution_primary direct
_atom_sites_solution_secondary difmap
_audit_creation_method SHELXL-97
_cell_angle_alpha 90.00
_cell_angle_beta 90.00
_cell_angle_gamma 90.00
_cell_formula_units_Z 8
_cell_length_a 39.761(2)
_cell_length_b 39.761(2)
_cell_length_c 14.6366(10)
_cell_measurement_reflns_used 8653
_cell_measurement_temperature 173(2)
_cell_measurement_theta_max 24.413
_cell_measurement_theta_min 2.172
_cell_volume 23140(2)
_computing_cell_refinement 'Bruker XSCANS'
_computing_data_collection 'Bruker XSCANS'
_computing_data_reduction 'Bruker SHELXTL'
_computing_molecular_graphics 'Bruker SHELXTL'
_computing_publication_material 'Bruker SHELXTL'
_computing_structure_refinement 'SHELXL-97 (Sheldrick, 1997)'
_computing_structure_solution 'SHELXS-97 (Sheldrick, 1990)'
_diffrn_ambient_temperature 173(2)
_diffrn_measured_fraction_theta_full 0.977
_diffrn_measured_fraction_theta_max 0.977
_diffrn_measurement_device_type 'Bruker P4'
_diffrn_measurement_method '\w scans'
_diffrn_radiation_monochromator graphite
_diffrn_radiation_source 'fine-focus sealed tube'
_diffrn_radiation_type MoK\a
_diffrn_radiation_wavelength 0.71073
_diffrn_reflns_av_R_equivalents 0.1285
_diffrn_reflns_av_sigmaI/netI 0.0984
_diffrn_reflns_limit_h_max 53
_diffrn_reflns_limit_h_min -50
_diffrn_reflns_limit_k_max 51
_diffrn_reflns_limit_k_min -50
_diffrn_reflns_limit_l_max 19
_diffrn_reflns_limit_l_min -19
_diffrn_reflns_number 134507
_diffrn_reflns_theta_full 28.31
_diffrn_reflns_theta_max 28.31
_diffrn_reflns_theta_min 1.62
_exptl_absorpt_coefficient_mu 1.929
_exptl_absorpt_correction_T_max 0.8455
_exptl_absorpt_correction_T_min 0.7607
_exptl_absorpt_correction_type multi-scan
_exptl_absorpt_process_details SADABS
_exptl_crystal_colour red
_exptl_crystal_density_diffrn 2.044
_exptl_crystal_density_method 'not measured'
_exptl_crystal_description plate
_exptl_crystal_F_000 14192
_exptl_crystal_size_max 0.15
_exptl_crystal_size_mid 0.10
_exptl_crystal_size_min 0.09
_refine_diff_density_max 1.686
_refine_diff_density_min -1.171
_refine_diff_density_rms 0.181
_refine_ls_extinction_coef 0.00009(2)
_refine_ls_extinction_expression Fc^*^=kFc[1+0.001xFc^2^\l^3^/sin(2\q)]^-1/4^
_refine_ls_extinction_method SHELXL
_refine_ls_goodness_of_fit_ref 1.127
_refine_ls_hydrogen_treatment constr
_refine_ls_matrix_type full
_refine_ls_number_parameters 881
_refine_ls_number_reflns 14619
_refine_ls_number_restraints 0
_refine_ls_restrained_S_all 1.127
_refine_ls_R_factor_all 0.1346
_refine_ls_R_factor_gt 0.0898
_refine_ls_shift/su_max 0.105
_refine_ls_shift/su_mean 0.002
_refine_ls_structure_factor_coef Fsqd
_refine_ls_weighting_details 'calc w=1/[\s^2^(Fo^2^)+(0.0927P)^2^+295.1586P] where P=(Fo^2^+2Fc^2^)/3'
_refine_ls_weighting_scheme calc
_refine_ls_wR_factor_gt 0.2204
_refine_ls_wR_factor_ref 0.2370
_reflns_number_gt 9882
_reflns_number_total 14619
_reflns_threshold_expression >2sigma(I)
_cod_data_source_file ja807751b_si_002.cif
_cod_data_source_block xf04s
_cod_original_cell_volume 23139(2)
_cod_database_code 4103776

loop_
_symmetry_equiv_pos_as_xyz
'x, y, z'
'-x, -y, z'
'-y, x, z'
'y, -x, z'
'x+1/2, y+1/2, z+1/2'
'-x+1/2, -y+1/2, z+1/2'
'-y+1/2, x+1/2, z+1/2'
'y+1/2, -x+1/2, z+1/2'
'-x, -y, -z'
'x, y, -z'
'y, -x, -z'
'-y, x, -z'
'-x+1/2, -y+1/2, -z+1/2'
'x+1/2, y+1/2, -z+1/2'
'y+1/2, -x+1/2, -z+1/2'
'-y+1/2, x+1/2, -z+1/2'

loop_
_atom_site_label
_atom_site_type_symbol
_atom_site_fract_x
_atom_site_fract_y
_atom_site_fract_z
_atom_site_U_iso_or_equiv
_atom_site_adp_type
_atom_site_occupancy
_atom_site_symmetry_multiplicity
_atom_site_calc_flag
_atom_site_refinement_flags
_atom_site_disorder_assembly
_atom_site_disorder_group
V1 V 0.91539(4) 0.76198(4) 0.0000 0.0193(4) Uani 1 2 d S . .
V2 V 0.87957(4) 0.69531(4) 0.0000 0.0209(4) Uani 1 2 d S . .
V3 V 0.90808(3) 0.69827(3) -0.18467(9) 0.0206(3) Uani 1 1 d . . .
V4 V 0.92373(3) 0.62763(3) -0.12715(8) 0.0154(3) Uani 1 1 d . . .
V5 V 0.97581(3) 0.68685(3) -0.25952(8) 0.0185(3) Uani 1 1 d . . .
V6 V 0.98140(3) 0.75618(3) -0.18195(9) 0.0186(3) Uani 1 1 d . . .
V7 V 0.98380(4) 0.78827(4) 0.0000 0.0209(4) Uani 1 2 d S . .
V8 V 1.04733(4) 0.75129(4) 0.0000 0.0167(4) Uani 1 2 d S . .
V9 V 1.07148(4) 0.67986(4) 0.0000 0.0163(4) Uani 1 2 d S . .
V10 V 1.04426(3) 0.68668(3) 0.18378(9) 0.0165(3) Uani 1 1 d . . .
V11 V 1.01685(3) 0.61944(3) 0.12612(8) 0.0140(3) Uani 1 1 d . . .
V12 V 0.96608(4) 0.59009(4) 0.0000 0.0166(4) Uani 1 2 d S . .
O1 O 0.88852(18) 0.79343(19) 0.0000 0.0282(18) Uani 1 2 d S . .
O2 O 0.83756(18) 0.6959(2) 0.0000 0.0317(19) Uani 1 2 d S . .
O3 O 0.89404(12) 0.66509(12) 0.0947(3) 0.0192(11) Uani 1 1 d . . .
O4 O 0.89794(12) 0.72810(12) -0.0847(4) 0.0208(11) Uani 1 1 d . . .
O5 O 0.87936(13) 0.70186(14) -0.2647(4) 0.0306(14) Uani 1 1 d . . .
O6 O 0.93828(12) 0.66104(12) -0.2138(3) 0.0201(11) Uani 1 1 d . . .
O7 O 0.94771(12) 0.72340(12) -0.2184(4) 0.0209(11) Uani 1 1 d . . .
O8 O 0.90057(13) 0.60114(13) -0.1832(4) 0.0255(12) Uani 1 1 d . . .
O9 O 0.92309(16) 0.61257(16) 0.0000 0.0152(14) Uani 1 2 d S . .
O10 O 0.97535(15) 0.68253(14) -0.3713(4) 0.0307(13) Uani 1 1 d . . .
O11 O 0.98366(13) 0.78428(14) -0.2615(4) 0.0297(13) Uani 1 1 d . . .
O12 O 0.95099(12) 0.77225(12) -0.0865(4) 0.0231(12) Uani 1 1 d . . .
O13 O 0.9867(2) 0.83037(19) 0.0000 0.0299(18) Uani 1 2 d S . .
O14 O 1.01396(12) 0.76747(12) 0.0855(4) 0.0209(11) Uani 1 1 d . . .
O15 O 1.07905(17) 0.77751(17) 0.0000 0.0243(17) Uani 1 2 d S . .
O16 O 1.05845(12) 0.71520(12) -0.0841(3) 0.0182(10) Uani 1 1 d . . .
O17 O 1.11290(17) 0.67465(19) 0.0000 0.0266(18) Uani 1 2 d S . .
O18 O 1.05215(12) 0.65147(11) 0.0941(3) 0.0178(10) Uani 1 1 d . . .
O19 O 1.00963(12) 0.71836(12) 0.2188(4) 0.0205(11) Uani 1 1 d . . .
O20 O 1.07276(12) 0.68451(13) 0.2642(4) 0.0218(11) Uani 1 1 d . . .
O21 O 1.00800(12) 0.65526(12) 0.2124(3) 0.0181(10) Uani 1 1 d . . .
O22 O 1.03484(14) 0.58938(12) 0.1845(4) 0.0251(12) Uani 1 1 d . . .
O23 O 1.01332(16) 0.60343(17) 0.0000 0.0161(14) Uani 1 2 d S . .
O24 O 0.96877(11) 0.60798(12) 0.1225(3) 0.0172(10) Uani 1 1 d . . .
O25 O 0.9613(2) 0.54867(18) 0.0000 0.0286(18) Uani 1 2 d S . .
C1 C 0.5569(3) 0.6941(3) 0.0000 0.037(3) Uani 1 2 d S . .
H1A H 0.5420 0.7141 0.0000 0.044 Uiso 1 2 d SR . .
H1B H 0.5424 0.6739 0.0000 0.044 Uiso 1 2 d SR . .
C2 C 0.6162(3) 0.7599(3) 0.0000 0.042(3) Uani 1 2 d S . .
H2A H 0.6358 0.7752 0.0000 0.050 Uiso 1 2 d SR . .
H2B H 0.5957 0.7740 0.0000 0.050 Uiso 1 2 d SR . .
C3 C 0.5763(2) 0.6688(2) 0.1438(7) 0.037(2) Uani 1 1 d . . .
C4 C 0.6448(2) 0.7366(2) 0.1364(8) 0.044(3) Uani 1 1 d . . .
C5 C 0.5872(2) 0.7262(2) 0.1259(7) 0.038(2) Uani 1 1 d . . .
H5 H 0.5683 0.7427 0.1315 0.046 Uiso 1 1 d R . .
C6 C 0.5999(2) 0.7144(2) 0.2201(7) 0.033(2) Uani 1 1 d . . .
H6 H 0.5901 0.7281 0.2709 0.040 Uiso 1 1 d R . .
C7 C 0.5924(2) 0.6598(2) 0.3074(7) 0.038(2) Uani 1 1 d . . .
H7A H 0.5894 0.6746 0.3610 0.046 Uiso 1 1 d R . .
H7B H 0.5745 0.6425 0.3090 0.046 Uiso 1 1 d R . .
C8 C 0.6583(2) 0.7165(2) 0.2922(8) 0.042(3) Uani 1 1 d . . .
H8A H 0.6771 0.7328 0.2860 0.051 Uiso 1 1 d R . .
H8B H 0.6453 0.7227 0.3472 0.051 Uiso 1 1 d R . .
C9 C 0.6283(2) 0.6100(2) 0.2961(7) 0.035(2) Uani 1 1 d . . .
C10 C 0.7018(2) 0.6729(2) 0.2725(6) 0.0300(19) Uani 1 1 d . . .
C11 C 0.6537(2) 0.6572(2) 0.3574(7) 0.036(2) Uani 1 1 d . . .
H11 H 0.6486 0.6649 0.4209 0.043 Uiso 1 1 d R . .
C12 C 0.6795(2) 0.6273(2) 0.3572(6) 0.0306(19) Uani 1 1 d . . .
H12 H 0.6870 0.6213 0.4204 0.037 Uiso 1 1 d R . .
C13 C 0.6723(2) 0.5668(2) 0.3070(7) 0.033(2) Uani 1 1 d . . .
H13A H 0.6525 0.5516 0.3079 0.040 Uiso 1 1 d R . .
H13B H 0.6865 0.5613 0.3605 0.040 Uiso 1 1 d R . .
C14 C 0.73864(19) 0.62321(19) 0.2879(6) 0.0297(19) Uani 1 1 d . . .
H14A H 0.7571 0.6396 0.2797 0.036 Uiso 1 1 d R . .
H14B H 0.7436 0.6099 0.3433 0.036 Uiso 1 1 d R . .
C15 C 0.67843(19) 0.54876(19) 0.1452(6) 0.0292(19) Uani 1 1 d . . .
C16 C 0.75628(19) 0.60625(19) 0.1340(7) 0.0300(19) Uani 1 1 d . . .
C17 C 0.72758(18) 0.56563(18) 0.2197(6) 0.0260(18) Uani 1 1 d . . .
H17 H 0.7397 0.5541 0.2707 0.031 Uiso 1 1 d R . .
C18 C 0.73649(18) 0.55087(19) 0.1257(6) 0.0276(18) Uani 1 1 d . . .
H18 H 0.7497 0.5295 0.1312 0.033 Uiso 1 1 d R . .
C19 C 0.7001(3) 0.5266(3) 0.0000 0.034(3) Uani 1 2 d S . .
H19A H 0.7167 0.5080 0.0000 0.041 Uiso 1 2 d SR . .
H19B H 0.6774 0.5164 0.0000 0.041 Uiso 1 2 d SR . .
C20 C 0.7752(3) 0.5743(3) 0.0000 0.029(3) Uani 1 2 d S . .
H20A H 0.7941 0.5905 0.0000 0.035 Uiso 1 2 d SR . .
H20B H 0.7850 0.5514 0.0000 0.035 Uiso 1 2 d SR . .
N1 N 0.57651(17) 0.69466(17) 0.0832(5) 0.0327(17) Uani 1 1 d . . .
N2 N 0.58950(17) 0.67934(17) 0.2236(6) 0.0356(18) Uani 1 1 d . . .
N3 N 0.61692(17) 0.74045(18) 0.0832(6) 0.0399(19) Uani 1 1 d . . .
N4 N 0.63646(18) 0.71899(18) 0.2126(6) 0.040(2) Uani 1 1 d . . .
N5 N 0.62445(17) 0.64341(19) 0.3138(6) 0.0376(18) Uani 1 1 d . . .
N6 N 0.66118(17) 0.60078(17) 0.3147(6) 0.0347(17) Uani 1 1 d . . .
N7 N 0.67105(17) 0.68322(18) 0.3031(6) 0.0366(18) Uani 1 1 d . . .
N8 N 0.70724(16) 0.64118(17) 0.3032(5) 0.0306(16) Uani 1 1 d . . .
N9 N 0.69146(16) 0.56067(16) 0.2232(5) 0.0280(15) Uani 1 1 d . . .
N10 N 0.70402(16) 0.54550(16) 0.0820(5) 0.0286(15) Uani 1 1 d . . .
N11 N 0.73749(16) 0.60098(16) 0.2111(5) 0.0281(16) Uani 1 1 d . . .
N12 N 0.75595(16) 0.57817(16) 0.0820(5) 0.0290(16) Uani 1 1 d . . .
O26 O 0.56476(15) 0.64064(14) 0.1294(5) 0.0398(16) Uani 1 1 d . . .
O27 O 0.67297(16) 0.74710(19) 0.1159(7) 0.064(2) Uani 1 1 d . . .
O28 O 0.60663(14) 0.59081(15) 0.2665(5) 0.0429(17) Uani 1 1 d . . .
O29 O 0.72128(15) 0.68991(14) 0.2305(5) 0.0400(16) Uani 1 1 d . . .
O30 O 0.64905(14) 0.54200(15) 0.1295(5) 0.0372(15) Uani 1 1 d . . .
O31 O 0.77161(14) 0.63253(14) 0.1159(5) 0.0364(15) Uani 1 1 d . . .
K1 K 0.83650(5) 0.63466(5) 0.1599(2) 0.0517(6) Uani 1 1 d . . .
K2A K 0.88871(9) 0.60669(8) -0.3630(2) 0.0277(8) Uani 0.50 1 d P . 1
K2B K 0.90459(16) 0.65535(18) -0.3781(4) 0.0756(18) Uani 0.50 1 d P . 2
K3 K 1.0000 0.5000 -0.1193(5) 0.0453(14) Uani 0.50 2 d SP . .
K4 K 0.73680(11) 0.75827(12) 0.1958(5) 0.0604(15) Uani 0.50 1 d P . 2
K5A K 0.7772(4) 0.7078(5) 0.1105(15) 0.063(5) Uani 0.15 1 d P . 1
K5B K 0.75990(16) 0.69238(16) 0.0672(5) 0.0428(15) Uani 0.35 1 d P . 2
K6A K 0.87086(10) 0.54398(9) -0.1488(3) 0.0318(8) Uani 0.50 1 d P . 1
K6B K 0.90806(11) 0.53105(11) -0.1327(3) 0.0431(10) Uani 0.50 1 d P . 2
K7 K 0.50823(12) 0.60533(12) 0.1659(5) 0.0707(18) Uani 0.50 1 d P . 2
K8 K 0.7686(2) 0.4794(2) 0.0000 0.070(2) Uani 0.50 2 d SP . .
K9 K 0.60578(15) 0.59070(14) 0.0721(4) 0.0663(15) Uani 0.50 1 d P . 2
K10 K 0.96535(14) 0.56954(17) -0.2736(4) 0.0735(19) Uani 0.50 1 d P . 2
O1W O 0.51178(16) 0.65038(17) 0.3119(5) 0.0492(18) Uani 1 1 d . . .
O2W O 0.0345(4) 0.8815(5) 0.0000 0.055(6) Uani 0.50 2 d SP . .
O3W O 0.7578(2) 0.6403(2) 0.5000 0.047(2) Uani 1 2 d S . .
O4W O 0.9748(3) 0.6859(3) 0.0000 0.072(3) Uani 1 2 d S . .
O5W O 0.8546(2) 0.5977(2) 0.0000 0.050(3) Uani 1 2 d S . .
O6W O 1.0463(3) 0.5408(3) 0.0000 0.080(4) Uani 1 2 d S . .
O7W O 0.8230(3) 0.7673(3) 0.0000 0.060(3) Uani 1 2 d S . .
O8W O 0.8591(3) 0.6652(3) -0.4279(10) 0.048(3) Uiso 0.50 1 d P . .
O9W O 0.9085(4) 0.6719(4) -0.4351(13) 0.063(4) Uiso 0.50 1 d P . 1
O10W O 0.8437(3) 0.5384(3) -0.0810(9) 0.041(3) Uiso 0.50 1 d P . 2
O11W O 0.8342(4) 0.6516(4) 0.3434(12) 0.064(4) Uiso 0.50 1 d P . 2
O12W O 0.9479(6) 0.8880(6) 0.0000 0.064(6) Uiso 0.50 2 d SP . .
O13W O 0.9727(4) 0.5463(4) -0.2387(11) 0.056(4) Uiso 0.50 1 d P . 1
O14W O 0.9617(4) 0.6089(4) -0.3774(13) 0.072(5) Uiso 0.50 1 d P . 1
O15W O 0.7599(4) 0.7936(4) 0.0345(10) 0.062(4) Uiso 0.50 1 d P . 2
O16W O 0.8144(4) 0.7047(4) 0.1886(12) 0.068(5) Uiso 0.50 1 d P . 2
O17W O 0.7412(6) 0.7552(6) 0.1142(17) 0.031(5) Uiso 0.25 1 d P . 2
O18W O 0.6225(4) 0.6055(4) 0.5000 0.033(4) Uiso 0.50 2 d SP . .
O19W O 0.5803(9) 0.5305(9) 0.331(3) 0.078(10) Uiso 0.25 1 d P A 2
O20W O 0.5855(4) 0.5726(4) 0.0989(10) 0.052(4) Uiso 0.50 1 d P . 2
O21W O 0.5535(11) 0.5453(11) 0.115(3) 0.028(10) Uiso 0.13 1 d P B 1
O22W O 0.5092(4) 0.6104(4) 0.0417(11) 0.074(5) Uiso 0.50 1 d P . 2
O23W O 0.5395(10) 0.5785(10) 0.321(3) 0.024(9) Uiso 0.13 1 d P . 2
O24W O 0.9045(5) 0.5940(5) -0.4514(14) 0.023(5) Uiso 0.25 1 d P . 2
O25W O 0.9678(5) 0.5151(5) -0.1539(15) 0.026(5) Uiso 0.25 1 d P . 2
O26W O 0.9815(6) 0.6198(6) -0.4316(17) 0.035(5) Uiso 0.25 1 d P . 2
O27W O 0.7672(12) 0.6849(12) 0.0000 0.064(13) Uiso 0.25 2 d SP . 2
O28W O 0.8132(9) 0.6851(9) 0.288(3) 0.076(10) Uiso 0.25 1 d P . 1
O29W O 0.5907(10) 0.5186(10) 0.275(3) 0.020(8) Uiso 0.13 1 d P C 1
O30W O 0.5591(12) 0.5538(12) 0.354(3) 0.033(11) Uiso 0.13 1 d P D 1
O31W O 0.5000 0.5000 0.5000 0.07(3) Uiso 0.25 8 d SP E 1
O32W O 0.5000 0.5000 0.291(5) 0.08(2) Uiso 0.25 4 d SP F 1
O33W O 0.8220(11) 0.6384(11) 0.314(3) 0.024(9) Uiso 0.13 1 d P . 2
O34W O 0.6985(4) 0.6888(4) -0.0220(11) 0.015(4) Uiso 0.25 1 d P . 2

loop_
_atom_site_aniso_label
_atom_site_aniso_U_11
_atom_site_aniso_U_22
_atom_site_aniso_U_33
_atom_site_aniso_U_23
_atom_site_aniso_U_13
_atom_site_aniso_U_12
V1 0.0120(8) 0.0137(8) 0.0321(11) 0.000 0.000 0.0024(6)
V2 0.0099(8) 0.0172(9) 0.0356(11) 0.000 0.000 -0.0011(6)
V3 0.0132(6) 0.0187(6) 0.0297(7) 0.0066(5) -0.0059(5) -0.0013(5)
V4 0.0141(6) 0.0163(6) 0.0159(6) -0.0003(5) -0.0019(5) -0.0024(4)
V5 0.0196(6) 0.0198(6) 0.0162(6) 0.0046(5) -0.0010(5) -0.0020(5)
V6 0.0138(6) 0.0166(6) 0.0256(7) 0.0064(5) -0.0002(5) 0.0000(4)
V7 0.0169(9) 0.0147(8) 0.0311(11) 0.000 0.000 0.0001(7)
V8 0.0118(8) 0.0130(8) 0.0254(10) 0.000 0.000 -0.0020(6)
V9 0.0114(8) 0.0160(8) 0.0214(9) 0.000 0.000 -0.0004(6)
V10 0.0148(6) 0.0151(6) 0.0196(6) -0.0017(5) -0.0045(5) -0.0006(4)
V11 0.0140(5) 0.0137(5) 0.0141(6) 0.0015(5) -0.0009(5) 0.0002(4)
V12 0.0176(8) 0.0110(8) 0.0212(9) 0.000 0.000 -0.0021(6)
O1 0.019(4) 0.023(4) 0.042(5) 0.000 0.000 0.004(3)
O2 0.012(4) 0.029(4) 0.054(6) 0.000 0.000 -0.001(3)
O3 0.014(2) 0.019(2) 0.024(3) -0.003(2) -0.001(2) -0.0027(19)
O4 0.013(2) 0.017(2) 0.032(3) 0.002(2) -0.002(2) -0.0017(19)
O5 0.022(3) 0.028(3) 0.042(4) 0.007(3) -0.017(3) -0.002(2)
O6 0.017(2) 0.023(3) 0.020(3) 0.007(2) -0.001(2) -0.001(2)
O7 0.014(2) 0.024(3) 0.026(3) 0.007(2) -0.002(2) 0.000(2)
O8 0.020(3) 0.027(3) 0.029(3) -0.006(2) -0.007(2) -0.002(2)
O9 0.016(3) 0.016(3) 0.014(3) 0.000 0.000 -0.002(3)
O10 0.045(3) 0.030(3) 0.017(3) 0.002(2) -0.001(3) -0.009(3)
O11 0.025(3) 0.025(3) 0.039(4) 0.015(3) -0.006(3) 0.002(2)
O12 0.017(2) 0.018(3) 0.034(3) 0.001(2) 0.004(2) 0.002(2)
O13 0.031(4) 0.021(4) 0.038(5) 0.000 0.000 -0.001(3)
O14 0.014(2) 0.021(3) 0.027(3) -0.006(2) 0.001(2) -0.0002(19)
O15 0.013(3) 0.014(3) 0.045(5) 0.000 0.000 -0.005(3)
O16 0.016(2) 0.020(2) 0.019(3) 0.002(2) 0.005(2) -0.0007(19)
O17 0.011(3) 0.025(4) 0.044(5) 0.000 0.000 0.002(3)
O18 0.015(2) 0.014(2) 0.024(3) 0.000(2) -0.001(2) 0.0009(18)
O19 0.015(2) 0.020(3) 0.027(3) -0.003(2) 0.002(2) 0.0001(19)
O20 0.018(3) 0.025(3) 0.023(3) 0.003(2) -0.007(2) -0.002(2)
O21 0.017(2) 0.018(2) 0.019(3) -0.005(2) -0.001(2) -0.0024(19)
O22 0.033(3) 0.016(3) 0.026(3) 0.005(2) -0.009(2) -0.004(2)
O23 0.014(3) 0.017(3) 0.018(4) 0.000 0.000 0.003(3)
O24 0.015(2) 0.018(2) 0.018(3) -0.002(2) 0.002(2) 0.0011(19)
O25 0.034(4) 0.014(4) 0.038(5) 0.000 0.000 -0.002(3)
C1 0.014(5) 0.033(7) 0.063(9) 0.000 0.000 -0.006(5)
C2 0.035(7) 0.024(6) 0.066(10) 0.000 0.000 -0.001(5)
C3 0.021(4) 0.032(5) 0.059(7) -0.010(4) 0.006(4) 0.001(3)
C4 0.024(4) 0.031(5) 0.078(8) -0.005(5) 0.009(5) 0.003(4)
C5 0.022(4) 0.031(5) 0.062(7) -0.012(4) 0.000(4) -0.001(3)
C6 0.021(4) 0.029(4) 0.050(6) -0.020(4) 0.004(4) 0.005(3)
C7 0.020(4) 0.043(5) 0.051(6) -0.003(5) 0.012(4) 0.004(4)
C8 0.024(4) 0.026(4) 0.077(8) -0.018(5) 0.000(5) 0.007(3)
C9 0.021(4) 0.033(5) 0.051(6) 0.002(4) 0.004(4) 0.001(3)
C10 0.022(4) 0.024(4) 0.043(5) -0.004(4) -0.006(4) 0.004(3)
C11 0.024(4) 0.040(5) 0.044(6) -0.011(4) 0.004(4) -0.001(4)
C12 0.027(4) 0.031(4) 0.034(5) -0.001(4) 0.003(4) -0.003(3)
C13 0.028(4) 0.026(4) 0.046(6) 0.014(4) 0.006(4) -0.001(3)
C14 0.017(4) 0.021(4) 0.050(6) -0.003(4) -0.009(4) 0.002(3)
C15 0.017(4) 0.020(4) 0.051(6) 0.011(4) -0.002(4) -0.001(3)
C16 0.016(4) 0.021(4) 0.054(6) 0.000(4) -0.003(4) 0.003(3)
C17 0.019(4) 0.017(4) 0.042(5) 0.005(3) -0.003(3) 0.001(3)
C18 0.016(4) 0.018(4) 0.049(5) 0.009(4) -0.010(4) 0.002(3)
C19 0.031(6) 0.018(6) 0.053(9) 0.000 0.000 -0.005(5)
C20 0.015(5) 0.020(5) 0.051(8) 0.000 0.000 -0.003(4)
N1 0.027(4) 0.027(4) 0.044(5) -0.004(3) 0.005(3) -0.004(3)
N2 0.025(4) 0.026(4) 0.055(5) -0.014(4) 0.001(4) 0.003(3)
N3 0.021(4) 0.032(4) 0.068(6) -0.010(4) 0.001(4) 0.001(3)
N4 0.025(4) 0.026(4) 0.070(6) -0.009(4) -0.004(4) 0.007(3)
N5 0.023(4) 0.038(4) 0.051(5) -0.014(4) 0.003(3) -0.001(3)
N6 0.022(3) 0.027(4) 0.055(5) -0.002(3) 0.000(3) -0.001(3)
N7 0.020(3) 0.032(4) 0.058(5) -0.006(4) 0.000(3) 0.003(3)
N8 0.017(3) 0.027(4) 0.048(5) -0.004(3) -0.001(3) 0.003(3)
N9 0.019(3) 0.026(3) 0.040(4) 0.005(3) 0.004(3) -0.001(3)
N10 0.023(3) 0.023(3) 0.039(4) 0.002(3) -0.005(3) -0.004(3)
N11 0.018(3) 0.019(3) 0.047(5) -0.004(3) -0.002(3) 0.001(2)
N12 0.024(3) 0.018(3) 0.046(5) 0.006(3) -0.001(3) -0.004(3)
O26 0.035(3) 0.024(3) 0.060(5) -0.003(3) -0.006(3) -0.004(3)
O27 0.023(3) 0.057(5) 0.111(7) 0.011(5) -0.003(4) -0.003(3)
O28 0.024(3) 0.035(3) 0.070(5) -0.009(3) -0.001(3) -0.006(3)
O29 0.031(3) 0.025(3) 0.063(5) 0.005(3) 0.008(3) -0.005(3)
O30 0.021(3) 0.037(3) 0.054(4) 0.000(3) 0.000(3) -0.001(2)
O31 0.025(3) 0.021(3) 0.063(4) 0.002(3) 0.001(3) -0.005(2)
K1 0.0213(9) 0.0358(11) 0.098(2) -0.0035(12) 0.0100(11) -0.0048(8)
K2A 0.041(2) 0.0180(16) 0.0241(18) -0.0034(14) -0.0099(16) -0.0069(14)
K2B 0.074(4) 0.098(5) 0.055(3) -0.032(3) 0.000(3) -0.005(3)
K3 0.054(4) 0.036(3) 0.046(4) 0.000 0.000 0.004(3)
K4 0.033(2) 0.042(3) 0.106(5) 0.005(3) -0.019(3) -0.0138(19)
K5A 0.034(8) 0.058(10) 0.097(15) 0.034(10) 0.033(9) 0.013(7)
K5B 0.040(3) 0.039(3) 0.049(4) 0.032(3) -0.016(3) -0.001(3)
K6A 0.040(2) 0.0259(18) 0.029(2) -0.0055(15) -0.0125(17) -0.0020(15)
K6B 0.050(3) 0.044(2) 0.035(2) -0.0013(19) 0.0052(19) -0.0030(19)
K7 0.039(2) 0.033(2) 0.140(6) -0.018(3) -0.009(3) 0.0037(19)
K8 0.057(5) 0.092(6) 0.061(5) 0.000 0.000 0.004(4)
K9 0.070(4) 0.063(3) 0.066(4) -0.005(3) -0.008(3) 0.030(3)
K10 0.063(3) 0.096(5) 0.061(3) -0.043(3) 0.023(3) -0.044(3)
O1W 0.037(4) 0.040(4) 0.071(5) -0.009(4) 0.004(4) -0.002(3)
O2W 0.027(10) 0.030(10) 0.106(19) 0.000 0.000 -0.016(8)
O3W 0.041(5) 0.032(5) 0.068(7) 0.000 0.000 0.006(4)
O4W 0.073(8) 0.077(9) 0.066(8) 0.000 0.000 0.000(7)
O5W 0.026(5) 0.045(6) 0.079(8) 0.000 0.000 -0.017(4)
O6W 0.056(7) 0.042(6) 0.142(13) 0.000 0.000 0.015(5)
O7W 0.043(6) 0.051(6) 0.085(9) 0.000 0.000 0.002(5)

loop_
_atom_type_symbol
_atom_type_description
_atom_type_scat_dispersion_real
_atom_type_scat_dispersion_imag
_atom_type_scat_source
C C 0.0033 0.0016 'International Tables Vol C Tables 4.2.6.8 and 6.1.1.4'
H H 0.0000 0.0000 'International Tables Vol C Tables 4.2.6.8 and 6.1.1.4'
N N 0.0061 0.0033 'International Tables Vol C Tables 4.2.6.8 and 6.1.1.4'
O O 0.0106 0.0060 'International Tables Vol C Tables 4.2.6.8 and 6.1.1.4'
K K 0.2009 0.2494 'International Tables Vol C Tables 4.2.6.8 and 6.1.1.4'
V V 0.3005 0.5294 'International Tables Vol C Tables 4.2.6.8 and 6.1.1.4'

loop_
_geom_angle_atom_site_label_1
_geom_angle_atom_site_label_2
_geom_angle_atom_site_label_3
_geom_angle
_geom_angle_site_symmetry_1
_geom_angle_site_symmetry_3
O1 V1 O12 108.3(2) . .
O1 V1 O12 108.3(2) . 10
O12 V1 O12 81.3(3) . 10
O1 V1 O4 107.0(3) . .
O12 V1 O4 89.4(2) . .
O12 V1 O4 144.6(2) 10 .
O1 V1 O4 107.0(3) . 10
O12 V1 O4 144.6(2) . 10
O12 V1 O4 89.4(2) 10 10
O4 V1 O4 78.6(3) . 10
O1 V1 V7 109.5(3) . .
O12 V1 V7 40.92(16) . .
O12 V1 V7 40.92(16) 10 .
O4 V1 V7 125.27(15) . .
O4 V1 V7 125.27(15) 10 .
O1 V1 V2 111.2(3) . .
O12 V1 V2 122.01(16) . .
O12 V1 V2 122.01(16) 10 .
O4 V1 V2 39.32(15) . .
O4 V1 V2 39.32(15) 10 .
V7 V1 V2 139.27(8) . .
O2 V2 O3 107.9(2) . 10
O2 V2 O3 107.9(2) . .
O3 V2 O3 92.3(3) 10 .
O2 V2 O4 111.5(3) . .
O3 V2 O4 81.2(2) 10 .
O3 V2 O4 140.1(2) . .
O2 V2 O4 111.5(3) . 10
O3 V2 O4 140.1(2) 10 10
O3 V2 O4 81.2(2) . 10
O4 V2 O4 79.4(3) . 10
O2 V2 V3 112.70(4) . 10
O3 V2 V3 125.00(16) 10 10
O3 V2 V3 40.99(14) . 10
O4 V2 V3 114.60(16) . 10
O4 V2 V3 40.47(15) 10 10
O2 V2 V3 112.70(4) . .
O3 V2 V3 40.99(14) 10 .
O3 V2 V3 125.00(16) . .
O4 V2 V3 40.47(15) . .
O4 V2 V3 114.60(16) 10 .
V3 V2 V3 134.27(8) 10 .
O2 V2 V1 117.5(3) . .
O3 V2 V1 114.14(15) 10 .
O3 V2 V1 114.14(15) . .
O4 V2 V1 39.70(15) . .
O4 V2 V1 39.70(15) 10 .
V3 V2 V1 77.40(4) 10 .
V3 V2 V1 77.40(4) . .
O2 V2 K1 63.5(2) . 10
O3 V2 K1 44.68(14) 10 10
O3 V2 K1 100.58(16) . 10
O4 V2 K1 101.75(16) . 10
O4 V2 K1 175.07(16) 10 10
V3 V2 K1 140.61(7) 10 10
V3 V2 K1 68.24(5) . 10
V1 V2 K1 141.09(4) . 10
O2 V2 K1 63.5(2) . .
O3 V2 K1 100.58(16) 10 .
O3 V2 K1 44.68(14) . .
O4 V2 K1 175.07(16) . .
O4 V2 K1 101.75(16) 10 .
V3 V2 K1 68.24(5) 10 .
V3 V2 K1 140.61(7) . .
V1 V2 K1 141.09(4) . .
K1 V2 K1 76.71(9) 10 .
O5 V3 O4 110.1(3) . .
O5 V3 O7 109.9(3) . .
O4 V3 O7 92.6(2) . .
O5 V3 O3 110.0(3) . 10
O4 V3 O3 81.0(2) . 10
O7 V3 O3 139.3(2) . 10
O5 V3 O6 109.7(3) . .
O4 V3 O6 139.6(2) . .
O7 V3 O6 80.5(2) . .
O3 V3 O6 79.1(2) 10 .
O5 V3 V2 113.1(2) . .
O4 V3 V2 40.88(15) . .
O7 V3 V2 124.88(17) . .
O3 V3 V2 40.38(15) 10 .
O6 V3 V2 114.10(16) . .
O5 V3 V5 112.6(2) . .
O4 V3 V5 124.70(15) . .
O7 V3 V5 40.32(15) . .
O3 V3 V5 114.20(15) 10 .
O6 V3 V5 40.46(14) . .
V2 V3 V5 133.67(6) . .
O5 V3 V4 115.2(2) . .
O4 V3 V4 114.03(16) . .
O7 V3 V4 112.80(15) . .
O3 V3 V4 40.02(15) 10 .
O6 V3 V4 39.06(14) . .
V2 V3 V4 77.52(5) . .
V5 V3 V4 76.70(4) . .
O5 V3 K2B 53.5(2) . .
O4 V3 K2B 163.49(19) . .
O7 V3 K2B 94.7(2) . .
O3 V3 K2B 102.6(2) 10 .
O6 V3 K2B 56.51(19) . .
V2 V3 K2B 138.73(14) . .
V5 V3 K2B 68.91(11) . .
V4 V3 K2B 76.46(14) . .
O5 V3 K1 66.9(2) . 10
O4 V3 K1 100.34(15) . 10
O7 V3 K1 166.94(17) . 10
O3 V3 K1 43.46(15) 10 10
O6 V3 K1 88.68(15) . 10
V2 V3 K1 66.33(6) . 10
V5 V3 K1 127.90(6) . 10
V4 V3 K1 60.55(4) . 10
K2B V3 K1 73.08(13) . 10
O8 V4 O6 106.6(3) . .
O8 V4 O24 106.1(2) . 10
O6 V4 O24 91.3(2) . 10
O8 V4 O9 105.9(3) . .
O6 V4 O9 147.4(2) . .
O24 V4 O9 81.7(2) 10 .
O8 V4 O3 105.9(2) . 10
O6 V4 O3 79.4(2) . 10
O24 V4 O3 147.9(2) 10 10
O9 V4 O3 89.7(2) . 10
O8 V4 V12 108.5(2) . .
O6 V4 V12 126.81(15) . .
O24 V4 V12 41.01(15) 10 .
O9 V4 V12 40.91(19) . .
O3 V4 V12 125.55(16) 10 .
O8 V4 V3 110.4(2) . .
O6 V4 V3 39.73(15) . .
O24 V4 V3 125.05(15) 10 .
O9 V4 V3 123.49(19) . .
O3 V4 V3 39.71(14) 10 .
V12 V4 V3 141.05(6) . .
O8 V4 K1 54.69(19) . 10
O6 V4 K1 98.74(15) . 10
O24 V4 K1 160.23(15) 10 10
O9 V4 K1 98.1(2) . 10
O3 V4 K1 51.51(15) 10 10
V12 V4 K1 134.19(6) . 10
V3 V4 K1 71.47(5) . 10
O8 V4 K10 62.5(2) . .
O6 V4 K10 84.92(19) . .
O24 V4 K10 48.36(18) 10 .
O9 V4 K10 112.4(2) . .
O3 V4 K10 156.9(2) 10 .
V12 V4 K10 77.52(13) . .
V3 V4 K10 122.37(13) . .
K1 V4 K10 115.38(10) 10 .
O8 V4 K2A 36.2(2) . .
O6 V4 K2A 70.38(16) . .
O24 V4 K2A 106.17(16) 10 .
O9 V4 K2A 142.17(19) . .
O3 V4 K2A 99.53(16) 10 .
V12 V4 K2A 132.51(7) . .
V3 V4 K2A 82.79(6) . .
K1 V4 K2A 62.19(8) 10 .
K10 V4 K2A 58.87(13) . .
O8 V4 K6B 42.0(2) . .
O6 V4 K6B 135.67(17) . .
O24 V4 K6B 75.70(16) 10 .
O9 V4 K6B 73.46(19) . .
O3 V4 K6B 131.22(16) 10 .
V12 V4 K6B 66.49(8) . .
V3 V4 K6B 152.33(8) . .
K1 V4 K6B 85.27(8) 10 .
K10 V4 K6B 54.65(12) . .
K2A V4 K6B 72.98(8) . .
O8 V4 K2B 66.3(2) . .
O6 V4 K2B 41.00(18) . .
O24 V4 K2B 108.87(18) 10 .
O9 V4 K2B 168.0(2) . .
O3 V4 K2B 84.05(18) 10 .
V12 V4 K2B 148.77(10) . .
V3 V4 K2B 55.36(10) . .
K1 V4 K2B 69.95(11) 10 .
K10 V4 K2B 73.00(16) . .
K2A V4 K2B 30.70(11) . .
K6B V4 K2B 103.15(12) . .
O10 V5 O21 107.2(3) . 10
O10 V5 O7 112.5(3) . .
O21 V5 O7 140.0(2) 10 .
O10 V5 O6 106.3(3) . .
O21 V5 O6 92.5(2) 10 .
O7 V5 O6 81.1(2) . .
O10 V5 O19 112.5(3) . 10
O21 V5 O19 81.4(2) 10 10
O7 V5 O19 79.5(2) . 10
O6 V5 O19 140.9(2) . 10
O10 V5 V10 112.7(2) . 10
O21 V5 V10 41.08(14) 10 10
O7 V5 V10 114.86(16) . 10
O6 V5 V10 125.72(16) . 10
O19 V5 V10 40.59(14) 10 10
O10 V5 V3 112.1(2) . .
O21 V5 V3 125.23(15) 10 .
O7 V5 V3 40.33(15) . .
O6 V5 V3 41.02(15) . .
O19 V5 V3 114.96(16) 10 .
V10 V5 V3 135.03(6) 10 .
O10 V5 V6 118.3(2) . .
O21 V5 V6 114.64(15) 10 .
O7 V5 V6 39.65(15) . .
O6 V5 V6 114.57(16) . .
O19 V5 V6 39.92(15) 10 .
V10 V5 V6 77.87(4) 10 .
V3 V5 V6 77.55(5) . .
O10 V5 K2B 57.9(2) . .
O21 V5 K2B 118.45(19) 10 .
O7 V5 K2B 87.50(18) . .
O6 V5 K2B 50.62(19) . .
O19 V5 K2B 159.2(2) 10 .
V10 V5 K2B 157.29(12) 10 .
V3 V5 K2B 60.43(10) . .
V6 V5 K2B 124.78(12) . .
O10 V5 K6A 66.0(2) . 15_564
O21 V5 K6A 41.94(16) 10 15_564
O7 V5 K6A 168.23(16) . 15_564
O6 V5 K6A 110.68(17) . 15_564
O19 V5 K6A 90.24(16) 10 15_564
V10 V5 K6A 58.04(6) 10 15_564
V3 V5 K6A 151.43(7) . 15_564
V6 V5 K6A 129.68(7) . 15_564
K2B V5 K6A 100.57(12) . 15_564
O10 V5 K8 32.8(2) . 15_564
O21 V5 K8 126.1(2) 10 15_564
O7 V5 K8 87.8(2) . 15_564
O6 V5 K8 125.2(2) . 15_564
O19 V5 K8 87.6(2) 10 15_564
V10 V5 K8 107.69(14) 10 15_564
V3 V5 K8 107.25(14) . 15_564
V6 V5 K8 85.55(11) . 15_564
K2B V5 K8 75.58(17) . 15_564
K6A V5 K8 85.97(14) 15_564 15_564
O11 V6 O7 107.7(3) . .
O11 V6 O19 107.5(3) . 10
O7 V6 O19 78.7(2) . 10
O11 V6 O12 108.9(3) . .
O7 V6 O12 89.4(2) . .
O19 V6 O12 143.6(2) 10 .
O11 V6 O14 108.8(3) . 10
O7 V6 O14 143.5(2) . 10
O19 V6 O14 89.8(2) 10 10
O12 V6 O14 79.6(2) . 10
O11 V6 V7 110.4(2) . .
O7 V6 V7 124.00(17) . .
O19 V6 V7 124.28(16) 10 .
O12 V6 V7 40.07(16) . .
O14 V6 V7 39.96(15) 10 .
O11 V6 V5 111.6(2) . .
O7 V6 V5 39.31(15) . .
O19 V6 V5 39.43(14) 10 .
O12 V6 V5 121.79(15) . .
O14 V6 V5 122.14(15) 10 .
V7 V6 V5 137.99(6) . .
O13 V7 O14 112.8(3) . 10
O13 V7 O14 112.8(3) . .
O14 V7 O14 81.4(3) 10 .
O13 V7 O12 112.1(3) . .
O14 V7 O12 81.5(2) 10 .
O14 V7 O12 135.1(2) . .
O13 V7 O12 112.1(3) . 10
O14 V7 O12 135.1(2) 10 10
O14 V7 O12 81.5(2) . 10
O12 V7 O12 82.2(3) . 10
O13 V7 V1 115.0(3) . .
O14 V7 V1 115.35(16) 10 .
O14 V7 V1 115.35(16) . .
O12 V7 V1 41.34(16) . .
O12 V7 V1 41.34(16) 10 .
O13 V7 V8 116.3(3) . .
O14 V7 V8 40.87(15) 10 .
O14 V7 V8 40.87(15) . .
O12 V7 V8 114.76(16) . .
O12 V7 V8 114.76(16) 10 .
V1 V7 V8 128.77(8) . .
O13 V7 V6 115.67(4) . .
O14 V7 V6 41.12(15) 10 .
O14 V7 V6 114.94(16) . .
O12 V7 V6 40.79(15) . .
O12 V7 V6 115.32(17) 10 .
V1 V7 V6 79.33(4) . .
V8 V7 V6 79.08(4) . .
O13 V7 V6 115.67(4) . 10
O14 V7 V6 114.94(16) 10 10
O14 V7 V6 41.12(15) . 10
O12 V7 V6 115.32(17) . 10
O12 V7 V6 40.79(15) 10 10
V1 V7 V6 79.33(4) . 10
V8 V7 V6 79.08(4) . 10
V6 V7 V6 128.67(8) . 10
O15 V8 O14 108.5(2) . 10
O15 V8 O14 108.5(2) . .
O14 V8 O14 80.7(3) 10 .
O15 V8 O16 107.2(2) . 10
O14 V8 O16 144.3(2) 10 10
O14 V8 O16 89.5(2) . 10
O15 V8 O16 107.2(2) . .
O14 V8 O16 89.5(2) 10 .
O14 V8 O16 144.3(2) . .
O16 V8 O16 78.7(3) 10 .
O15 V8 V7 110.2(3) . .
O14 V8 V7 40.53(16) 10 .
O14 V8 V7 40.53(16) . .
O16 V8 V7 124.67(15) 10 .
O16 V8 V7 124.67(15) . .
O15 V8 V9 110.9(3) . .
O14 V8 V9 122.34(16) 10 .
O14 V8 V9 122.34(16) . .
O16 V8 V9 39.37(15) 10 .
O16 V8 V9 39.36(15) . .
V7 V8 V9 138.90(7) . .
O17 V9 O16 110.8(2) . .
O17 V9 O16 110.8(2) . 10
O16 V9 O16 78.8(3) . 10
O17 V9 O18 108.7(2) . 10
O16 V9 O18 82.3(2) . 10
O16 V9 O18 140.1(2) 10 10
O17 V9 O18 108.7(2) . .
O16 V9 O18 140.1(2) . .
O16 V9 O18 82.3(2) 10 .
O18 V9 O18 90.5(3) 10 .
O17 V9 V10 112.36(4) . 10
O16 V9 V10 41.13(15) . 10
O16 V9 V10 114.80(16) 10 10
O18 V9 V10 41.50(14) 10 10
O18 V9 V10 124.24(16) . 10
O17 V9 V10 112.36(4) . .
O16 V9 V10 114.80(16) . .
O16 V9 V10 41.13(15) 10 .
O18 V9 V10 124.24(16) 10 .
O18 V9 V10 41.50(14) . .
V10 V9 V10 134.94(7) 10 .
O17 V9 V8 115.9(3) . .
O16 V9 V8 39.43(15) . .
O16 V9 V8 39.43(15) 10 .
O18 V9 V8 115.11(15) 10 .
O18 V9 V8 115.11(15) . .
V10 V9 V8 78.03(4) 10 .
V10 V9 V8 78.03(4) . .
O17 V9 K2A 61.8(2) . 15_564
O16 V9 K2A 107.12(16) . 15_564
O16 V9 K2A 171.64(16) 10 15_564
O18 V9 K2A 47.90(15) 10 15_564
O18 V9 K2A 96.14(16) . 15_564
V10 V9 K2A 72.89(6) 10 15_564
V10 V9 K2A 135.81(8) . 15_564
V8 V9 K2A 145.86(6) . 15_564
O17 V9 K2A 61.8(2) . 8_565
O16 V9 K2A 171.64(16) . 8_565
O16 V9 K2A 107.12(16) 10 8_565
O18 V9 K2A 96.14(16) 10 8_565
O18 V9 K2A 47.90(15) . 8_565
V10 V9 K2A 135.81(8) 10 8_565
V10 V9 K2A 72.89(6) . 8_565
V8 V9 K2A 145.86(6) . 8_565
K2A V9 K2A 66.38(12) 15_564 8_565
O20 V10 O16 111.8(2) . 10
O20 V10 O19 109.7(2) . .
O16 V10 O19 91.5(2) 10 .
O20 V10 O18 109.6(2) . .
O16 V10 O18 82.3(2) 10 .
O19 V10 O18 139.7(2) . .
O20 V10 O21 108.9(2) . .
O16 V10 O21 138.8(2) 10 .
O19 V10 O21 80.5(2) . .
O18 V10 O21 78.7(2) . .
O20 V10 V9 113.72(19) . .
O16 V10 V9 41.28(15) 10 .
O19 V10 V9 124.73(17) . .
O18 V10 V9 41.36(15) . .
O21 V10 V9 114.38(15) . .
O20 V10 V5 111.72(19) . 10
O16 V10 V5 123.64(15) 10 10
O19 V10 V5 40.51(15) . 10
O18 V10 V5 113.93(15) . 10
O21 V10 V5 40.27(14) . 10
V9 V10 V5 133.86(6) . 10
O20 V10 V11 113.94(19) . .
O16 V10 V11 114.55(15) 10 .
O19 V10 V11 113.26(15) . .
O18 V10 V11 39.58(14) . .
O21 V10 V11 39.12(14) . .
V9 V10 V11 78.04(5) . .
V5 V10 V11 76.84(4) 10 .
O20 V10 K6A 55.97(19) . 8_565
O16 V10 K6A 162.45(16) 10 8_565
O19 V10 K6A 104.37(17) . 8_565
O18 V10 K6A 90.15(16) . 8_565
O21 V10 K6A 53.44(16) . 8_565
V9 V10 K6A 127.79(9) . 8_565
V5 V10 K6A 73.90(7) 10 8_565
V11 V10 K6A 66.25(8) . 8_565
O20 V10 K2A 69.49(19) . 8_565
O16 V10 K2A 97.51(16) 10 8_565
O19 V10 K2A 170.59(17) . 8_565
O18 V10 K2A 40.14(15) . 8_565
O21 V10 K2A 90.89(15) . 8_565
V9 V10 K2A 62.33(6) . 8_565
V5 V10 K2A 130.45(7) 10 8_565
V11 V10 K2A 60.31(6) . 8_565
K6A V10 K2A 67.12(9) 8_565 8_565
O22 V11 O21 106.0(2) . .
O22 V11 O18 106.7(2) . .
O21 V11 O18 78.9(2) . .
O22 V11 O23 106.7(3) . .
O21 V11 O23 147.3(2) . .
O18 V11 O23 92.1(2) . .
O22 V11 O24 105.7(2) . .
O21 V11 O24 90.6(2) . .
O18 V11 O24 147.6(2) . .
O23 V11 O24 80.2(2) . .
O22 V11 V12 109.57(19) . .
O21 V11 V12 124.77(15) . .
O18 V11 V12 126.51(16) . .
O23 V11 V12 40.40(19) . .
O24 V11 V12 39.86(15) . .
O22 V11 V10 110.15(19) . .
O21 V11 V10 39.55(14) . .
O18 V11 V10 39.39(15) . .
O23 V11 V10 125.42(19) . .
O24 V11 V10 124.46(15) . .
V12 V11 V10 140.26(6) . .
O22 V11 K6A 56.7(2) . 8_565
O21 V11 K6A 50.11(16) . 8_565
O18 V11 K6A 86.12(16) . 8_565
O23 V11 K6A 161.6(2) . 8_565
O24 V11 K6A 110.58(16) . 8_565
V12 V11 K6A 147.09(7) . 8_565
V10 V11 K6A 61.62(7) . 8_565
O22 V11 K10 61.9(2) . 10
O21 V11 K10 84.9(2) . 10
O18 V11 K10 156.71(18) . 10
O23 V11 K10 110.3(2) . 10
O24 V11 K10 47.99(17) . 10
V12 V11 K10 76.60(9) . 10
V10 V11 K10 122.09(13) . 10
K6A V11 K10 70.63(11) 8_565 10
O22 V11 K2A 58.3(2) . 8_565
O21 V11 K2A 102.62(16) . 8_565
O18 V11 K2A 49.78(15) . 8_565
O23 V11 K2A 94.8(2) . 8_565
O24 V11 K2A 161.39(16) . 8_565
V12 V11 K2A 131.86(8) . 8_565
V10 V11 K2A 72.98(7) . 8_565
K6A V11 K2A 70.15(9) 8_565 8_565
K10 V11 K2A 119.53(12) 10 8_565
O22 V11 K6B 39.3(2) . 8_565
O21 V11 K6B 68.08(16) . 8_565
O18 V11 K6B 108.00(17) . 8_565
O23 V11 K6B 143.7(2) . 8_565
O24 V11 K6B 95.99(17) . 8_565
V12 V11 K6B 125.02(8) . 8_565
V10 V11 K6B 86.58(8) . 8_565
K6A V11 K6B 25.01(9) 8_565 8_565
K10 V11 K6B 49.78(11) 10 8_565
K2A V11 K6B 77.38(9) 8_565 8_565
O25 V12 O9 111.1(3) . .
O25 V12 O24 111.85(15) . .
O9 V12 O24 83.02(16) . .
O25 V12 O24 111.85(15) . 10
O9 V12 O24 83.02(16) . 10
O24 V12 O24 136.3(3) . 10
O25 V12 O23 112.3(3) . .
O9 V12 O23 136.6(3) . .
O24 V12 O23 81.17(16) . .
O24 V12 O23 81.17(16) 10 .
O25 V12 V4 116.2(2) . .
O9 V12 V4 41.60(6) . .
O24 V12 V4 115.80(16) . .
O24 V12 V4 41.60(14) 10 .
O23 V12 V4 114.58(15) . .
O25 V12 V4 116.2(2) . 10
O9 V12 V4 41.60(6) . 10
O24 V12 V4 41.60(14) . 10
O24 V12 V4 115.80(16) 10 10
O23 V12 V4 114.58(15) . 10
V4 V12 V4 79.19(6) . 10
O25 V12 V11 117.9(2) . .
O9 V12 V11 114.81(15) . .
O24 V12 V11 40.69(14) . .
O24 V12 V11 113.19(15) 10 .
O23 V12 V11 40.54(7) . .
V4 V12 V11 125.89(6) . .
V4 V12 V11 78.18(4) 10 .
O25 V12 V11 117.9(2) . 10
O9 V12 V11 114.81(15) . 10
O24 V12 V11 113.19(15) . 10
O24 V12 V11 40.69(14) 10 10
O23 V12 V11 40.54(7) . 10
V4 V12 V11 78.18(4) . 10
V4 V12 V11 125.89(6) 10 10
V11 V12 V11 76.73(6) . 10
O25 V12 K6B 47.2(2) . .
O9 V12 K6B 75.51(18) . .
O24 V12 K6B 137.00(16) . .
O24 V12 K6B 77.76(16) 10 .
O23 V12 K6B 138.41(15) . .
V4 V12 K6B 69.03(8) . .
V4 V12 K6B 106.85(8) 10 .
V11 V12 K6B 165.07(9) . .
V11 V12 K6B 109.59(7) 10 .
O25 V12 K6B 47.2(2) . 10
O9 V12 K6B 75.51(18) . 10
O24 V12 K6B 77.76(16) . 10
O24 V12 K6B 137.00(16) 10 10
O23 V12 K6B 138.41(15) . 10
V4 V12 K6B 106.85(8) . 10
V4 V12 K6B 69.03(8) 10 10
V11 V12 K6B 109.59(7) . 10
V11 V12 K6B 165.07(9) 10 10
K6B V12 K6B 61.09(13) . 10
V2 O2 K5A 145.1(5) . 10
V2 O2 K5A 145.1(5) . .
K5A O2 K5A 67.0(9) 10 .
V2 O2 K5B 162.04(14) . .
K5A O2 K5B 52.8(5) 10 .
K5A O2 K5B 20.1(5) . .
V2 O2 K5B 162.04(14) . 10
K5A O2 K5B 20.1(5) 10 10
K5A O2 K5B 52.8(5) . 10
K5B O2 K5B 35.3(2) . 10
V2 O2 K1 90.2(2) . 10
K5A O2 K1 74.0(3) 10 10
K5A O2 K1 119.3(5) . 10
K5B O2 K1 99.6(2) . 10
K5B O2 K1 75.34(15) 10 10
V2 O2 K1 90.2(2) . .
K5A O2 K1 119.3(5) 10 .
K5A O2 K1 74.0(3) . .
K5B O2 K1 75.34(15) . .
K5B O2 K1 99.6(2) 10 .
K1 O2 K1 87.7(2) 10 .
V2 O3 V3 98.6(2) . 10
V2 O3 V4 146.2(3) . 10
V3 O3 V4 100.3(2) 10 10
V2 O3 K1 106.0(2) . .
V3 O3 K1 107.5(2) 10 .
V4 O3 K1 94.72(19) 10 .
V3 O4 V2 98.6(2) . .
V3 O4 V1 146.2(3) . .
V2 O4 V1 101.0(2) . .
V3 O5 K2B 97.0(3) . .
V4 O6 V5 145.8(3) . .
V4 O6 V3 101.2(2) . .
V5 O6 V3 98.5(2) . .
V4 O6 K2B 111.8(3) . .
V5 O6 K2B 96.7(2) . .
V3 O6 K2B 87.4(2) . .
V5 O7 V3 99.4(2) . .
V5 O7 V6 101.0(2) . .
V3 O7 V6 147.1(3) . .
V4 O8 K6A 136.5(3) . .
V4 O8 K2A 122.8(3) . .
K6A O8 K2A 100.4(2) . .
V4 O8 K1 98.1(2) . 10
K6A O8 K1 88.85(18) . 10
K2A O8 K1 85.57(17) . 10
V4 O8 K6B 115.9(3) . .
K6A O8 K6B 32.89(14) . .
K2A O8 K6B 110.3(2) . .
K1 O8 K6B 120.2(2) 10 .
V4 O8 K10 90.4(2) . .
K6A O8 K10 95.9(2) . .
K2A O8 K10 76.4(2) . .
K1 O8 K10 161.9(3) 10 .
K6B O8 K10 68.92(19) . .
V12 O9 V4 97.5(2) . .
V12 O9 V4 97.5(2) . 10
V4 O9 V4 144.3(4) . 10
V5 O10 K8 128.0(3) . 15_564
V5 O10 K2B 94.6(3) . .
K8 O10 K2B 106.8(3) 15_564 .
V7 O12 V1 97.7(3) . .
V7 O12 V6 99.1(2) . .
V1 O12 V6 148.0(3) . .
V7 O14 V8 98.6(2) . .
V7 O14 V6 98.9(2) . 10
V8 O14 V6 147.1(3) . 10
V10 O16 V9 97.6(2) 10 .
V10 O16 V8 147.8(3) 10 .
V9 O16 V8 101.2(2) . .
V9 O17 K2A 91.2(2) . 15_564
V9 O17 K2A 91.2(2) . 8_565
K2A O17 K2A 76.8(2) 15_564 8_565
V9 O18 V10 97.1(2) . .
V9 O18 V11 146.6(3) . .
V10 O18 V11 101.0(2) . .
V9 O18 K2A 100.8(2) . 8_565
V10 O18 K2A 112.9(2) . 8_565
V11 O18 K2A 97.61(19) . 8_565
V5 O19 V10 98.9(2) 10 .
V5 O19 V6 100.6(2) 10 10
V10 O19 V6 146.8(3) . 10
V10 O20 K6A 94.9(2) . 8_565
V10 O20 K1 154.3(3) . 15_565
K6A O20 K1 86.83(16) 8_565 15_565
V5 O21 V11 146.8(3) 10 .
V5 O21 V10 98.7(2) 10 .
V11 O21 V10 101.3(2) . .
V5 O21 K6A 109.6(2) 10 8_565
V11 O21 K6A 96.4(2) . 8_565
V10 O21 K6A 90.93(19) . 8_565
V11 O22 K10 161.8(3) . 8_565
V11 O22 K6B 118.0(3) . 8_565
K10 O22 K6B 80.2(2) 8_565 8_565
V11 O22 K6A 95.5(2) . 8_565
K10 O22 K6A 100.7(2) 8_565 8_565
K6B O22 K6A 32.41(14) 8_565 8_565
V11 O22 K2A 94.7(2) . 8_565
K10 O22 K2A 78.5(2) 8_565 8_565
K6B O22 K2A 105.6(2) 8_565 8_565
K6A O22 K2A 85.43(17) 8_565 8_565
V11 O22 K10 90.9(2) . 10
K10 O22 K10 98.9(3) 8_565 10
K6B O22 K10 63.13(18) 8_565 10
K6A O22 K10 84.2(2) 8_565 10
K2A O22 K10 168.7(2) 8_565 10
V12 O23 V11 99.1(2) . .
V12 O23 V11 99.1(2) . 10
V11 O23 V11 141.1(4) . 10
V12 O24 V4 97.4(2) . 10
V12 O24 V11 99.4(2) . .
V4 O24 V11 142.9(3) 10 .
V12 O24 K10 123.4(3) . 10
V4 O24 K10 98.8(2) 10 10
V11 O24 K10 99.1(2) . 10
V12 O25 K6B 108.5(3) . .
V12 O25 K6B 108.5(3) . 10
K6B O25 K6B 82.1(3) . 10
V12 O25 K3 125.3(3) . .
K6B O25 K3 80.42(15) . .
K6B O25 K3 126.2(3) 10 .
V12 O25 K3 125.3(3) . 9_765
K6B O25 K3 126.2(3) . 9_765
K6B O25 K3 80.42(15) 10 9_765
K3 O25 K3 70.5(3) . 9_765
N1 C1 N1 114.7(9) 10 .
N1 C1 K8 102.9(6) 10 3_655
N1 C1 K8 102.9(6) . 3_655
N3 C2 N3 115.2(10) 10 .
O26 C3 N2 125.2(10) . .
O26 C3 N1 125.4(9) . .
N2 C3 N1 109.4(8) . .
O26 C3 K9 42.3(4) . .
N2 C3 K9 114.0(6) . .
N1 C3 K9 118.4(6) . .
O27 C4 N4 126.6(10) . .
O27 C4 N3 124.2(11) . .
N4 C4 N3 109.2(8) . .
N3 C5 N1 112.7(8) . .
N3 C5 C6 103.8(7) . .
N1 C5 C6 102.5(7) . .
N2 C6 N4 113.6(6) . .
N2 C6 C5 103.4(7) . .
N4 C6 C5 102.6(7) . .
N5 C7 N2 111.6(7) . .
N7 C8 N4 111.3(7) . .
O28 C9 N5 126.3(8) . .
O28 C9 N6 124.6(8) . .
N5 C9 N6 109.1(7) . .
O28 C9 K9 49.6(5) . .
N5 C9 K9 111.4(6) . .
N6 C9 K9 111.7(6) . .
O29 C10 N8 126.2(8) . .
O29 C10 N7 125.4(8) . .
N8 C10 N7 108.3(8) . .
N5 C11 N7 114.0(8) . .
N5 C11 C12 103.9(7) . .
N7 C11 C12 102.9(6) . .
N6 C12 N8 115.4(7) . .
N6 C12 C11 103.0(7) . .
N8 C12 C11 102.0(7) . .
N6 C13 N9 112.6(7) . .
N11 C14 N8 113.4(7) . .
O30 C15 N9 127.4(8) . .
O30 C15 N10 123.9(9) . .
N9 C15 N10 108.6(7) . .
O30 C15 K9 42.1(4) . .
N9 C15 K9 114.3(5) . .
N10 C15 K9 116.6(5) . .
O31 C16 N12 125.6(9) . .
O31 C16 N11 125.0(8) . .
N12 C16 N11 109.4(7) . .
O31 C16 K1 44.2(4) . .
N12 C16 K1 110.2(5) . .
N11 C16 K1 118.0(5) . .
N9 C17 N11 113.6(6) . .
N9 C17 C18 102.0(6) . .
N11 C17 C18 103.2(6) . .
N10 C18 N12 112.4(6) . .
N10 C18 C17 104.2(6) . .
N12 C18 C17 103.2(6) . .
N10 C19 N10 114.8(9) . 10
N10 C19 K8 102.1(6) . .
N10 C19 K8 102.1(6) 10 .
N12 C20 N12 114.0(9) . 10
C3 N1 C1 122.5(8) . .
C3 N1 C5 111.7(8) . .
C1 N1 C5 121.9(8) . .
C3 N2 C6 112.1(8) . .
C3 N2 C7 126.6(8) . .
C6 N2 C7 121.3(8) . .
C4 N3 C2 124.0(9) . .
C4 N3 C5 111.9(9) . .
C2 N3 C5 123.8(9) . .
C4 N4 C8 123.1(8) . .
C4 N4 C6 111.5(8) . .
C8 N4 C6 121.5(8) . .
C9 N5 C7 122.1(7) . .
C9 N5 C11 111.5(7) . .
C7 N5 C11 125.1(7) . .
C9 N6 C12 112.0(7) . .
C9 N6 C13 121.8(7) . .
C12 N6 C13 125.2(7) . .
C10 N7 C8 124.0(8) . .
C10 N7 C11 112.7(7) . .
C8 N7 C11 123.0(7) . .
C10 N8 C14 122.9(7) . .
C10 N8 C12 114.1(7) . .
C14 N8 C12 122.9(7) . .
C15 N9 C17 113.6(7) . .
C15 N9 C13 124.8(7) . .
C17 N9 C13 121.5(7) . .
C15 N10 C19 122.2(8) . .
C15 N10 C18 110.2(7) . .
C19 N10 C18 123.0(8) . .
C16 N11 C14 122.4(7) . .
C16 N11 C17 111.3(7) . .
C14 N11 C17 122.3(7) . .
C16 N12 C20 123.8(7) . .
C16 N12 C18 111.6(7) . .
C20 N12 C18 124.3(7) . .
C3 O26 K9 119.8(6) . .
C3 O26 K7 138.6(6) . .
K9 O26 K7 100.4(3) . .
C4 O27 K4 140.2(8) . .
C9 O28 K9 111.2(6) . .
C10 O29 K4 140.7(6) . .
C10 O29 K5B 143.2(6) . .
K4 O29 K5B 72.4(2) . .
C10 O29 K4 126.1(6) . 13_665
K4 O29 K4 41.4(2) . 13_665
K5B O29 K4 88.7(2) . 13_665
C10 O29 K5A 159.8(7) . .
K4 O29 K5A 59.5(4) . .
K5B O29 K5A 22.3(5) . .
K4 O29 K5A 66.9(5) 13_665 .
C15 O30 K7 137.9(6) . 4_565
C15 O30 K9 120.4(5) . .
K7 O30 K9 100.4(2) 4_565 .
C16 O31 K5B 139.8(5) . .
C16 O31 K1 116.9(5) . .
K5B O31 K1 102.5(2) . .
C16 O31 K5A 152.1(6) . .
K5B O31 K5A 21.2(4) . .
K1 O31 K5A 84.4(4) . .
O33W K1 O31 89.8(11) . .
O33W K1 O3 120.8(11) . .
O31 K1 O3 137.3(2) . .
O33W K1 O11W 16.1(11) . .
O31 K1 O11W 102.1(4) . .
O3 K1 O11W 104.9(4) . .
O33W K1 O20 66.6(11) . 16_645
O31 K1 O20 77.34(17) . 16_645
O3 K1 O20 139.72(16) . 16_645
O11W K1 O20 79.7(4) . 16_645
O33W K1 O5W 152.5(11) . .
O31 K1 O5W 91.7(2) . .
O3 K1 O5W 74.6(2) . .
O11W K1 O5W 158.1(4) . .
O20 K1 O5W 87.0(2) 16_645 .
O33W K1 O8 97.6(10) . 10
O31 K1 O8 150.12(18) . 10
O3 K1 O8 60.84(15) . 10
O11W K1 O8 91.6(4) . 10
O20 K1 O8 79.22(15) 16_645 10
O5W K1 O8 68.8(2) . 10
O33W K1 O28W 41.5(13) . .
O31 K1 O28W 82.4(7) . .
O3 K1 O28W 100.7(7) . .
O11W K1 O28W 36.2(8) . .
O20 K1 O28W 104.7(7) 16_645 .
O5W K1 O28W 165.3(8) . .
O8 K1 O28W 121.6(7) 10 .
O33W K1 O16W 74.3(11) . .
O31 K1 O16W 77.1(4) . .
O3 K1 O16W 83.2(4) . .
O11W K1 O16W 67.8(5) . .
O20 K1 O16W 132.7(4) 16_645 .
O5W K1 O16W 132.7(4) . .
O8 K1 O16W 132.8(4) 10 .
O28W K1 O16W 32.8(8) . .
O33W K1 O2 128.9(10) . .
O31 K1 O2 82.37(19) . .
O3 K1 O2 55.51(16) . .
O11W K1 O2 119.8(4) . .
O20 K1 O2 154.64(18) 16_645 .
O5W K1 O2 78.5(2) . .
O8 K1 O2 113.72(17) 10 .
O28W K1 O2 87.4(7) . .
O16W K1 O2 54.7(4) . .
O33W K1 C16 84.1(11) . .
O31 K1 C16 18.93(18) . .
O3 K1 C16 152.1(2) . .
O11W K1 C16 99.1(4) . .
O20 K1 C16 58.54(18) 16_645 .
O5W K1 C16 88.5(2) . .
O8 K1 C16 133.21(18) 10 .
O28W K1 C16 90.1(7) . .
O16W K1 C16 92.9(4) . .
O2 K1 C16 100.0(2) . .
O33W K1 V4 112.4(11) . 10
O31 K1 V4 157.22(18) . 10
O3 K1 V4 33.77(10) . 10
O11W K1 V4 100.6(4) . 10
O20 K1 V4 106.03(12) 16_645 10
O5W K1 V4 66.36(17) . 10
O8 K1 V4 27.19(10) 10 10
O28W K1 V4 117.4(7) . 10
O16W K1 V4 112.9(3) . 10
O2 K1 V4 87.16(13) . 10
C16 K1 V4 152.05(16) . 10
O8 K2A O18 105.05(19) . 7_644
O8 K2A O8W 118.6(3) . .
O18 K2A O8W 109.5(3) 7_644 .
O8 K2A O9W 112.4(4) . .
O18 K2A O9W 140.6(4) 7_644 .
O8W K2A O9W 40.9(4) . .
O8 K2A O14W 84.1(4) . .
O18 K2A O14W 125.7(4) 7_644 .
O8W K2A O14W 111.9(5) . .
O9W K2A O14W 71.2(5) . .
O8 K2A O22 69.56(17) . 7_644
O18 K2A O22 59.02(15) 7_644 7_644
O8W K2A O22 168.3(3) . 7_644
O9W K2A O22 146.7(4) . 7_644
O14W K2A O22 76.2(4) . 7_644
O8 K2A O17 138.80(19) . 7_644
O18 K2A O17 57.88(17) 7_644 7_644
O8W K2A O17 52.6(3) . 7_644
O9W K2A O17 85.3(4) . 7_644
O14W K2A O17 137.0(4) . 7_644
O22 K2A O17 115.71(18) 7_644 7_644
O8 K2A V11 88.71(14) . 7_644
O18 K2A V11 32.62(11) 7_644 7_644
O8W K2A V11 141.3(3) . 7_644
O9W K2A V11 153.6(4) . 7_644
O14W K2A V11 96.7(4) . 7_644
O22 K2A V11 26.98(10) 7_644 7_644
O17 K2A V11 88.75(14) 7_644 7_644
O8 K2A V9 129.52(16) . 7_644
O18 K2A V9 31.35(11) 7_644 7_644
O8W K2A V9 79.4(3) . 7_644
O9W K2A V9 110.1(4) . 7_644
O14W K2A V9 135.6(4) . 7_644
O22 K2A V9 88.83(12) 7_644 7_644
O17 K2A V9 26.94(13) 7_644 7_644
V11 K2A V9 61.85(6) 7_644 7_644
O8 K2A K1 49.56(13) . 10
O18 K2A K1 95.25(15) 7_644 10
O8W K2A K1 77.9(3) . 10
O9W K2A K1 99.9(4) . 10
O14W K2A K1 126.4(4) . 10
O22 K2A K1 104.51(14) 7_644 10
O17 K2A K1 92.13(13) 7_644 10
V11 K2A K1 106.08(10) 7_644 10
V9 K2A K1 97.68(9) 7_644 10
O8 K2A V4 20.92(11) . .
O18 K2A V4 125.97(15) 7_644 .
O8W K2A V4 106.4(3) . .
O9W K2A V4 92.0(4) . .
O14W K2A V4 72.2(4) . .
O22 K2A V4 83.92(13) 7_644 .
O17 K2A V4 146.09(15) 7_644 .
V11 K2A V4 106.87(9) 7_644 .
V9 K2A V4 148.28(11) 7_644 .
K1 K2A V4 54.99(6) 10 .
O8 K2A V10 84.92(14) . 7_644
O18 K2A V10 26.96(11) 7_644 7_644
O8W K2A V10 105.3(3) . 7_644
O9W K2A V10 145.9(4) . 7_644
O14W K2A V10 142.0(4) . 7_644
O22 K2A V10 65.85(11) 7_644 7_644
O17 K2A V10 64.14(12) 7_644 7_644
V11 K2A V10 46.70(5) 7_644 7_644
V9 K2A V10 44.77(5) 7_644 7_644
K1 K2A V10 68.47(7) 10 7_644
V4 K2A V10 104.89(9) . 7_644
O8W K2B O24W 91.8(6) . .
O8W K2B O5 75.6(5) . .
O24W K2B O5 151.7(5) . .
O8W K2B O6 138.0(5) . .
O24W K2B O6 115.2(5) . .
O5 K2B O6 65.5(2) . .
O8W K2B O11W 35.1(5) . 10
O24W K2B O11W 91.3(6) . 10
O5 K2B O11W 63.7(4) . 10
O6 K2B O11W 109.0(4) . 10
O8W K2B O10 142.2(5) . .
O24W K2B O10 110.0(5) . .
O5 K2B O10 94.7(2) . .
O6 K2B O10 59.30(19) . .
O11W K2B O10 158.4(4) 10 .
O8W K2B V3 104.5(5) . .
O24W K2B V3 144.7(5) . .
O5 K2B V3 29.52(13) . .
O6 K2B V3 36.13(13) . .
O11W K2B V3 85.1(4) 10 .
O10 K2B V3 75.39(17) . .
O8W K2B O8W 35.4(5) . 10_554
O24W K2B O8W 76.6(5) . 10_554
O5 K2B O8W 103.8(3) . 10_554
O6 K2B O8W 168.2(4) . 10_554
O11W K2B O8W 68.3(4) 10 10_554
O10 K2B O8W 119.0(3) . 10_554
V3 K2B O8W 132.8(3) . 10_554
O8W K2B V5 146.7(5) . .
O24W K2B V5 121.4(5) . .
O5 K2B V5 75.66(17) . .
O6 K2B V5 32.70(12) . .
O11W K2B V5 135.6(4) 10 .
O10 K2B V5 27.52(12) . .
V3 K2B V5 50.66(9) . .
O8W K2B V5 142.7(3) 10_554 .
O8W K2B K2B 68.5(5) . 10_554
O24W K2B K2B 66.3(5) . 10_554
O5 K2B K2B 128.3(2) . 10_554
O6 K2B K2B 150.55(17) . 10_554
O11W K2B K2B 100.3(4) 10 10_554
O10 K2B K2B 91.90(16) . 10_554
V3 K2B K2B 148.84(14) . 10_554
O8W K2B K2B 33.1(3) 10_554 10_554
V5 K2B K2B 119.28(11) . 10_554
O8W K2B V4 125.2(5) . .
O24W K2B V4 96.9(5) . .
O5 K2B V4 71.66(18) . .
O6 K2B V4 27.21(13) . .
O11W K2B V4 90.5(4) 10 .
O10 K2B V4 83.59(17) . .
V3 K2B V4 48.18(9) . .
O8W K2B V4 157.4(3) 10_554 .
V5 K2B V4 58.98(10) . .
K2B K2B V4 159.97(9) 10_554 .
O8W K2B K1 74.6(5) . 10
O24W K2B K1 97.1(5) . 10
O5 K2B K1 55.38(17) . 10
O6 K2B K1 70.83(17) . 10
O11W K2B K1 39.9(4) 10 10
O10 K2B K1 129.5(2) . 10
V3 K2B K1 59.03(10) . 10
O8W K2B K1 108.1(3) 10_554 10
V5 K2B K1 102.01(14) . 10
K2B K2B K1 138.46(8) 10_554 10
V4 K2B K1 50.65(9) . 10
O25W K3 O25W 140.6(18) 2_765 .
O25W K3 O13W 35.4(9) 2_765 2_765
O25W K3 O13W 112.8(9) . 2_765
O25W K3 O13W 112.8(9) 2_765 .
O25W K3 O13W 35.4(9) . .
O13W K3 O13W 101.5(7) 2_765 .
O25W K3 O13W 98.4(9) 2_765 16_644
O25W K3 O13W 52.0(9) . 16_644
O13W K3 O13W 63.8(3) 2_765 16_644
O13W K3 O13W 63.8(3) . 16_644
O25W K3 O13W 52.0(9) 2_765 15_564
O25W K3 O13W 98.4(9) . 15_564
O13W K3 O13W 63.8(3) 2_765 15_564
O13W K3 O13W 63.8(3) . 15_564
O13W K3 O13W 91.6(7) 16_644 15_564
O25W K3 O6W 83.7(8) 2_765 .
O25W K3 O6W 120.1(8) . .
O13W K3 O6W 119.1(4) 2_765 .
O13W K3 O6W 104.3(4) . .
O13W K3 O6W 167.9(4) 16_644 .
O13W K3 O6W 80.2(4) 15_564 .
O25W K3 O6W 120.1(8) 2_765 9_765
O25W K3 O6W 83.7(8) . 9_765
O13W K3 O6W 104.3(4) 2_765 9_765
O13W K3 O6W 119.1(4) . 9_765
O13W K3 O6W 80.2(4) 16_644 9_765
O13W K3 O6W 167.9(4) 15_564 9_765
O6W K3 O6W 109.2(3) . 9_765
O25W K3 O25 152.0(9) 2_765 .
O25W K3 O25 60.4(9) . .
O13W K3 O25 172.5(4) 2_765 .
O13W K3 O25 74.9(3) . .
O13W K3 O25 108.7(3) 16_644 .
O13W K3 O25 118.9(3) 15_564 .
O6W K3 O25 68.4(3) . .
O6W K3 O25 72.5(2) 9_765 .
O25W K3 O25 60.4(9) 2_765 9_765
O25W K3 O25 152.0(9) . 9_765
O13W K3 O25 74.9(3) 2_765 9_765
O13W K3 O25 172.5(4) . 9_765
O13W K3 O25 118.9(3) 16_644 9_765
O13W K3 O25 108.7(3) 15_564 9_765
O6W K3 O25 72.5(2) . 9_765
O6W K3 O25 68.4(3) 9_765 9_765
O25 K3 O25 109.5(3) . 9_765
O25W K3 K10 111.7(9) 2_765 16_644
O25W K3 K10 47.6(8) . 16_644
O13W K3 K10 76.3(4) 2_765 16_644
O13W K3 K10 70.4(4) . 16_644
O13W K3 K10 17.6(3) 16_644 16_644
O13W K3 K10 108.8(4) 15_564 16_644
O6W K3 K10 164.7(2) . 16_644
O6W K3 K10 63.90(19) 9_765 16_644
O25 K3 K10 96.30(16) . 16_644
O25 K3 K10 114.36(17) 9_765 16_644
O25W K3 K10 47.6(8) 2_765 15_564
O25W K3 K10 111.7(9) . 15_564
O13W K3 K10 70.4(4) 2_765 15_564
O13W K3 K10 76.3(4) . 15_564
O13W K3 K10 108.8(4) 16_644 15_564
O13W K3 K10 17.6(3) 15_564 15_564
O6W K3 K10 63.90(19) . 15_564
O6W K3 K10 164.7(2) 9_765 15_564
O25 K3 K10 114.36(17) . 15_564
O25 K3 K10 96.30(16) 9_765 15_564
K10 K3 K10 126.2(3) 16_644 15_564
O17W K4 K4 131.9(12) . 13_665
O17W K4 O27 72.9(11) . .
K4 K4 O27 137.9(4) 13_665 .
O17W K4 O29 96.3(11) . .
K4 K4 O29 70.1(3) 13_665 .
O27 K4 O29 74.2(2) . .
O17W K4 O29 111.2(11) . 13_665
K4 K4 O29 68.6(3) 13_665 13_665
O27 K4 O29 142.3(3) . 13_665
O29 K4 O29 138.6(2) . 13_665
O17W K4 O15W 37.0(11) . .
K4 K4 O15W 129.5(4) 13_665 .
O27 K4 O15W 91.3(4) . .
O29 K4 O15W 132.9(4) . .
O29 K4 O15W 76.9(3) 13_665 .
O17W K4 O17W 149.6(8) . 13_665
K4 K4 O17W 17.7(5) 13_665 13_665
O27 K4 O17W 128.6(5) . 13_665
O29 K4 O17W 73.9(5) . 13_665
O29 K4 O17W 66.7(5) 13_665 13_665
O15W K4 O17W 139.4(5) . 13_665
O17W K4 O16W 134.1(12) . 13_665
K4 K4 O16W 94.0(5) 13_665 13_665
O27 K4 O16W 72.8(4) . 13_665
O29 K4 O16W 102.7(4) . 13_665
O29 K4 O16W 80.3(4) 13_665 13_665
O15W K4 O16W 115.6(5) . 13_665
O17W K4 O16W 76.3(6) 13_665 13_665
O17W K4 K5B 47.8(11) . .
K4 K4 K5B 92.5(3) 13_665 .
O27 K4 K5B 83.7(2) . .
O29 K4 K5B 53.91(19) . .
O29 K4 K5B 127.9(2) 13_665 .
O15W K4 K5B 80.5(3) . .
O17W K4 K5B 107.8(5) 13_665 .
O16W K4 K5B 151.3(4) 13_665 .
O17W K4 K5B 154.4(11) . 13_665
K4 K4 K5B 57.2(3) 13_665 13_665
O27 K4 K5B 117.8(3) . 13_665
O29 K4 K5B 108.9(2) . 13_665
O29 K4 K5B 45.46(18) 13_665 13_665
O15W K4 K5B 117.4(3) . 13_665
O17W K4 K5B 42.5(5) 13_665 13_665
O16W K4 K5B 45.3(3) 13_665 13_665
K5B K4 K5B 149.72(17) . 13_665
O17W K4 K5B 28.1(11) . 10
K4 K4 K5B 111.0(4) 13_665 10
O27 K4 K5B 75.6(2) . 10
O29 K4 K5B 70.0(2) . 10
O29 K4 K5B 126.2(2) 13_665 10
O15W K4 K5B 62.9(3) . 10
O17W K4 K5B 127.2(5) 13_665 10
O16W K4 K5B 148.3(4) 13_665 10
K5B K4 K5B 20.07(15) . 10
K5B K4 K5B 166.14(12) 13_665 10
O29 K5A O2 156.2(7) . .
O29 K5A O31 71.6(4) . .
O2 K5A O31 85.1(5) . .
O29 K5A O28W 77.0(8) . .
O2 K5A O28W 92.2(8) . .
O31 K5A O28W 73.8(8) . .
O29 K5A K5A 126.9(5) . 10
O2 K5A K5A 56.5(4) . 10
O31 K5A K5A 91.5(4) . 10
O28W K5A K5A 147.0(8) . 10
O29 K5A O7W 149.8(6) . .
O2 K5A O7W 53.9(3) . .
O31 K5A O7W 138.3(6) . .
O28W K5A O7W 110.8(9) . .
K5A K5A O7W 61.5(4) 10 .
O29 K5A K1 99.8(4) . .
O2 K5A K1 58.4(3) . .
O31 K5A K1 44.0(2) . .
O28W K5A K1 48.2(7) . .
K5A K5A K1 100.9(3) 10 .
O7W K5A K1 106.9(4) . .
O27W K5B K5B 23(3) . 10
O27W K5B O31 87(3) . .
K5B K5B O31 106.4(2) 10 .
O27W K5B O34W 90(3) . 10
K5B K5B O34W 74.8(4) 10 10
O31 K5B O34W 101.5(4) . 10
O27W K5B O17W 125(3) . .
K5B K5B O17W 104.8(6) 10 .
O31 K5B O17W 148.4(6) . .
O34W K5B O17W 81.5(6) 10 .
O27W K5B O34W 78(3) . .
K5B K5B O34W 61.9(4) 10 .
O31 K5B O34W 104.3(4) . .
O34W K5B O34W 12.9(7) 10 .
O17W K5B O34W 85.7(6) . .
O27W K5B O29 156(3) . .
K5B K5B O29 147.23(18) 10 .
O31 K5B O29 80.2(2) . .
O34W K5B O29 72.4(4) 10 .
O17W K5B O29 70.6(6) . .
O34W K5B O29 85.3(4) . .
O27W K5B O16W 115(3) . .
K5B K5B O16W 128.6(4) 10 .
O31 K5B O16W 81.1(4) . .
O34W K5B O16W 155.1(6) 10 .
O17W K5B O16W 83.8(6) . .
O34W K5B O16W 166.9(6) . .
O29 K5B O16W 83.8(4) . .
O27W K5B O2 58(3) . .
K5B K5B O2 72.34(12) 10 .
O31 K5B O2 87.2(3) . .
O34W K5B O2 147.2(5) 10 .
O17W K5B O2 107.5(5) . .
O34W K5B O2 134.2(4) . .
O29 K5B O2 140.4(3) . .
O16W K5B O2 57.1(4) . .
O27W K5B K4 144(3) . .
K5B K5B K4 124.13(14) 10 .
O31 K5B K4 128.9(3) . .
O34W K5B K4 85.8(4) 10 .
O17W K5B K4 19.5(5) . .
O34W K5B K4 93.6(4) . .
O29 K5B K4 53.7(2) . .
O16W K5B K4 74.0(4) . .
O2 K5B K4 113.4(2) . .
O27W K5B K4 158(3) . 13_665
K5B K5B K4 150.45(11) 10 13_665
O31 K5B K4 102.2(3) . 13_665
O34W K5B K4 106.7(4) 10 13_665
O17W K5B K4 48.0(6) . 13_665
O34W K5B K4 117.6(4) . 13_665
O29 K5B K4 45.84(18) . 13_665
O16W K5B K4 49.3(4) . 13_665
O2 K5B K4 102.2(2) . 13_665
K4 K5B K4 30.28(17) . 13_665
O27W K5B K1 87(3) . .
K5B K5B K1 109.58(11) 10 .
O31 K5B K1 39.92(16) . .
O34W K5B K1 141.4(4) 10 .
O17W K5B K1 130.4(6) . .
O34W K5B K1 142.3(4) . .
O29 K5B K1 96.03(19) . .
O16W K5B K1 46.7(4) . .
O2 K5B K1 53.82(14) . .
K4 K5B K1 117.4(2) . .
K4 K5B K1 87.87(15) 13_665 .
O8 K6A O21 119.5(2) . 7_644
O8 K6A O20 84.96(19) . 7_644
O21 K6A O20 64.48(16) 7_644 7_644
O8 K6A O22 72.75(19) . 7_644
O21 K6A O22 60.93(16) 7_644 7_644
O20 K6A O22 95.56(18) 7_644 7_644
O8 K6A O5W 68.4(2) . .
O21 K6A O5W 144.1(2) 7_644 .
O20 K6A O5W 82.7(2) 7_644 .
O22 K6A O5W 141.2(2) 7_644 .
O8 K6A V10 99.51(16) . 7_644
O21 K6A V10 35.63(11) 7_644 7_644
O20 K6A V10 29.10(11) 7_644 7_644
O22 K6A V10 76.12(13) 7_644 7_644
O5W K6A V10 111.49(19) . 7_644
O8 K6A O14W 139.0(4) . 16_644
O21 K6A O14W 70.4(3) 7_644 16_644
O20 K6A O14W 129.4(3) 7_644 16_644
O22 K6A O14W 81.2(3) 7_644 16_644
O5W K6A O14W 129.1(4) . 16_644
V10 K6A O14W 104.3(3) 7_644 16_644
O8 K6A V11 92.14(17) . 7_644
O21 K6A V11 33.47(11) 7_644 7_644
O20 K6A V11 77.47(14) 7_644 7_644
O22 K6A V11 27.81(10) 7_644 7_644
O5W K6A V11 153.45(18) . 7_644
V10 K6A V11 52.13(6) 7_644 7_644
O14W K6A V11 77.4(3) 16_644 7_644
O8 K6A V5 145.81(18) . 16_644
O21 K6A V5 28.48(11) 7_644 16_644
O20 K6A V5 69.79(12) 7_644 16_644
O22 K6A V5 86.75(13) 7_644 16_644
O5W K6A V5 127.59(19) . 16_644
V10 K6A V5 48.05(5) 7_644 16_644
O14W K6A V5 59.6(3) 16_644 16_644
V11 K6A V5 60.80(6) 7_644 16_644
O8 K6A K1 48.60(13) . 10
O21 K6A K1 109.15(15) 7_644 10
O20 K6A K1 46.99(12) 7_644 10
O22 K6A K1 105.78(16) 7_644 10
O5W K6A K1 46.85(15) . 10
V10 K6A K1 74.01(8) 7_644 10
O14W K6A K1 172.0(3) 16_644 10
V11 K6A K1 106.76(11) 7_644 10
V5 K6A K1 115.99(10) 16_644 10
O8 K6A V4 16.43(12) . .
O21 K6A V4 135.53(17) 7_644 .
O20 K6A V4 96.39(14) 7_644 .
O22 K6A V4 83.34(14) 7_644 .
O5W K6A V4 58.52(15) . .
V10 K6A V4 114.79(10) 7_644 .
O14W K6A V4 132.7(3) 16_644 .
V11 K6A V4 106.12(10) 7_644 .
V5 K6A V4 162.15(11) 16_644 .
K1 K6A V4 53.46(6) 10 .
O8 K6A K2A 40.45(14) . .
O21 K6A K2A 79.13(14) 7_644 .
O20 K6A K2A 62.25(14) 7_644 .
O22 K6A K2A 48.71(13) 7_644 .
O5W K6A K2A 98.92(16) . .
V10 K6A K2A 63.50(8) 7_644 .
O14W K6A K2A 129.6(3) 16_644 .
V11 K6A K2A 56.11(8) 7_644 .
V5 K6A K2A 105.70(10) 16_644 .
K1 K6A K2A 57.09(8) 10 .
V4 K6A K2A 56.81(7) . .
O26W K6B O25W 106.1(8) 16_644 .
O26W K6B O22 116.5(6) 16_644 7_644
O25W K6B O22 81.5(5) . 7_644
O26W K6B O10W 63.1(6) 16_644 .
O25W K6B O10W 167.7(6) . .
O22 K6B O10W 108.1(3) 7_644 .
O26W K6B O8 145.6(6) 16_644 .
O25W K6B O8 108.2(5) . .
O22 K6B O8 72.27(19) 7_644 .
O10W K6B O8 82.5(3) . .
O26W K6B O25 105.2(6) 16_644 .
O25W K6B O25 57.1(5) . .
O22 K6B O25 127.9(2) 7_644 .
O10W K6B O25 118.1(3) . .
O8 K6B O25 90.8(2) . .
O26W K6B K10 67.7(6) 16_644 16_644
O25W K6B K10 56.6(5) . 16_644
O22 K6B K10 65.96(19) 7_644 16_644
O10W K6B K10 119.6(3) . 16_644
O8 K6B K10 137.0(2) . 16_644
O25 K6B K10 106.6(2) . 16_644
O26W K6B K10 152.9(6) 16_644 .
O25W K6B K10 53.3(5) . .
O22 K6B K10 49.49(16) 7_644 .
O10W K6B K10 138.9(3) . .
O8 K6B K10 59.10(18) . .
O25 K6B K10 79.27(17) . .
K10 K6B K10 85.3(3) 16_644 .
O26W K6B V11 96.3(6) 16_644 7_644
O25W K6B V11 97.1(5) . 7_644
O22 K6B V11 22.70(12) 7_644 7_644
O10W K6B V11 90.2(3) . 7_644
O8 K6B V11 82.79(15) . 7_644
O25 K6B V11 149.92(18) . 7_644
K10 K6B V11 62.37(12) 16_644 7_644
K10 K6B V11 72.19(12) . 7_644
O26W K6B V12 124.9(6) 16_644 .
O25W K6B V12 69.1(5) . .
O22 K6B V12 116.72(18) 7_644 .
O10W K6B V12 111.4(3) . .
O8 K6B V12 66.48(13) . .
O25 K6B V12 24.29(14) . .
K10 K6B V12 124.92(18) 16_644 .
K10 K6B V12 68.34(12) . .
V11 K6B V12 138.53(12) 7_644 .
O26W K6B K3 98.8(6) 16_644 .
O25W K6B K3 10.8(5) . .
O22 K6B K3 91.88(19) 7_644 .
O10W K6B K3 157.3(3) . .
O8 K6B K3 114.67(17) . .
O25 K6B K3 50.57(17) . .
K10 K6B K3 58.56(15) 16_644 .
K10 K6B K3 62.95(17) . .
V11 K6B K3 106.05(14) 7_644 .
V12 K6B K3 66.38(9) . .
O26W K6B K6B 67.4(6) 16_644 10
O25W K6B K6B 97.2(5) . 10
O22 K6B K6B 176.11(15) 7_644 10
O10W K6B K6B 73.6(3) . 10
O8 K6B K6B 104.77(14) . 10
O25 K6B K6B 48.95(13) . 10
K10 K6B K6B 116.43(14) 16_644 10
K10 K6B K6B 126.93(12) . 10
V11 K6B K6B 160.78(7) 7_644 10
V12 K6B K6B 59.45(7) . 10
K3 K6B K6B 87.09(12) . 10
O22W K7 O30 75.5(6) . 3_655
O22W K7 O26 74.3(6) . .
O30 K7 O26 104.0(3) 3_655 .
O22W K7 O23W 147.0(10) . .
O30 K7 O23W 137.1(9) 3_655 .
O26 K7 O23W 89.4(9) . .
O22W K7 O1W 133.5(6) . .
O30 K7 O1W 77.0(2) 3_655 .
O26 K7 O1W 77.1(2) . .
O23W K7 O1W 66.5(9) . .
O22W K7 O19W 147.0(9) . 3_655
O30 K7 O19W 89.6(7) 3_655 3_655
O26 K7 O19W 138.6(8) . 3_655
O23W K7 O19W 56.9(11) . 3_655
O1W K7 O19W 68.0(7) . 3_655
O22W K7 O22W 2.6(2) . 10
O30 K7 O22W 76.7(4) 3_655 10
O26 K7 O22W 76.0(4) . 10
O23W K7 O22W 146.0(9) . 10
O1W K7 O22W 136.1(4) . 10
O19W K7 O22W 145.4(8) 3_655 10
O22W K7 K9 70.6(6) . .
O30 K7 K9 135.7(3) 3_655 .
O26 K7 K9 39.77(17) . .
O23W K7 K9 78.6(9) . .
O1W K7 K9 107.2(2) . .
O19W K7 K9 133.8(7) 3_655 .
O22W K7 K9 70.6(4) 10 .
O22W K7 K9 72.0(6) . 3_655
O30 K7 K9 40.01(16) 3_655 3_655
O26 K7 K9 135.8(3) . 3_655
O23W K7 K9 133.4(9) . 3_655
O1W K7 K9 107.3(2) . 3_655
O19W K7 K9 77.6(7) 3_655 3_655
O22W K7 K9 71.5(4) 10 3_655
K9 K7 K9 140.6(3) . 3_655
O22W K7 K7 6.4(6) . 10
O30 K7 K7 78.6(2) 3_655 10
O26 K7 K7 78.6(2) . 10
O23W K7 K7 144.2(9) . 10
O1W K7 K7 139.9(2) . 10
O19W K7 K7 142.8(7) 3_655 10
O22W K7 K7 3.9(3) 10 10
K9 K7 K7 70.69(13) . 10
K9 K7 K7 70.75(13) 3_655 10
O10 K8 O10 88.1(3) 16_644 7_645
O10 K8 C1 128.1(3) 16_644 11_565
O10 K8 C1 128.1(3) 7_645 11_565
O10 K8 C19 128.6(2) 16_644 .
O10 K8 C19 128.6(2) 7_645 .
C1 K8 C19 60.5(3) 11_565 .
O10 K8 V5 19.20(12) 16_644 16_644
O10 K8 V5 107.3(3) 7_645 16_644
C1 K8 V5 112.80(14) 11_565 16_644
C19 K8 V5 112.99(14) . 16_644
O10 K8 V5 107.3(3) 16_644 7_645
O10 K8 V5 19.20(12) 7_645 7_645
C1 K8 V5 112.80(14) 11_565 7_645
C19 K8 V5 112.99(14) . 7_645
V5 K8 V5 126.5(2) 16_644 7_645
O10 K8 K2B 38.85(19) 16_644 16_644
O10 K8 K2B 76.1(2) 7_645 16_644
C1 K8 K2B 107.9(3) 11_565 16_644
C19 K8 K2B 155.19(15) . 16_644
V5 K8 K2B 48.35(11) 16_644 16_644
V5 K8 K2B 91.58(17) 7_645 16_644
O10 K8 K2B 76.1(2) 16_644 7_645
O10 K8 K2B 38.85(19) 7_645 7_645
C1 K8 K2B 107.9(3) 11_565 7_645
C19 K8 K2B 155.19(15) . 7_645
V5 K8 K2B 91.58(17) 16_644 7_645
V5 K8 K2B 48.35(11) 7_645 7_645
K2B K8 K2B 45.61(17) 16_644 7_645
O20W K9 K9 110.0(8) . 10
O20W K9 O26 85.9(8) . .
K9 K9 O26 108.1(2) 10 .
O20W K9 O30 83.9(8) . .
K9 K9 O30 107.99(19) 10 .
O26 K9 O30 143.8(3) . .
O20W K9 O20W 86.6(11) . 10
K9 K9 O20W 23.4(3) 10 10
O26 K9 O20W 107.5(4) . 10
O30 K9 O20W 106.5(4) . 10
O20W K9 O28 70.6(8) . .
K9 K9 O28 179.31(19) 10 .
O26 K9 O28 72.3(2) . .
O30 K9 O28 71.6(2) . .
O20W K9 O28 157.2(4) 10 .
O20W K9 C3 102.6(8) . .
K9 K9 C3 107.6(2) 10 .
O26 K9 C3 17.84(19) . .
O30 K9 C3 138.9(3) . .
O20W K9 C3 114.4(4) 10 .
O28 K9 C3 72.6(3) . .
O20W K9 C9 89.8(8) . .
K9 K9 C9 160.21(18) 10 .
O26 K9 C9 72.6(2) . .
O30 K9 C9 72.7(2) . .
O20W K9 C9 176.4(4) 10 .
O28 K9 C9 19.22(18) . .
C3 K9 C9 66.8(2) . .
O20W K9 C15 100.2(8) . .
K9 K9 C15 107.80(18) 10 .
O26 K9 C15 138.8(3) . .
O30 K9 C15 17.49(17) . .
O20W K9 C15 113.5(4) 10 .
O28 K9 C15 71.7(2) . .
C3 K9 C15 127.6(3) . .
C9 K9 C15 66.7(2) . .
O20W K9 K7 47.1(8) . .
K9 K9 K7 109.31(13) 10 .
O26 K9 K7 39.78(16) . .
O30 K9 K7 125.9(3) . .
O20W K9 K7 93.7(4) 10 .
O28 K9 K7 71.4(2) . .
C3 K9 K7 57.42(17) . .
C9 K9 K7 84.2(2) . .
C15 K9 K7 137.3(2) . .
O20W K9 K7 45.1(8) . 4_565
K9 K9 K7 109.25(13) 10 4_565
O26 K9 K7 126.1(3) . 4_565
O30 K9 K7 39.61(16) . 4_565
O20W K9 K7 93.0(4) 10 4_565
O28 K9 K7 70.8(2) . 4_565
C3 K9 K7 137.8(3) . 4_565
C9 K9 K7 84.2(2) . 4_565
C15 K9 K7 56.86(16) . 4_565
K7 K9 K7 91.1(2) . 4_565
O22 K10 O25W 103.0(5) 7_644 15_564
O22 K10 O24 121.8(2) 7_644 10
O25W K10 O24 126.9(5) 15_564 10
O22 K10 O25W 76.6(5) 7_644 .
O25W K10 O25W 78.1(9) 15_564 .
O24 K10 O25W 85.6(5) 10 .
O22 K10 K6B 138.1(2) 7_644 15_564
O25W K10 K6B 50.3(5) 15_564 15_564
O24 K10 K6B 99.13(19) 10 15_564
O25W K10 K6B 118.4(5) . 15_564
O22 K10 O26W 109.4(5) 7_644 .
O25W K10 O26W 84.8(6) 15_564 .
O24 K10 O26W 103.6(5) 10 .
O25W K10 O26W 162.8(7) . .
K6B K10 O26W 46.4(4) 15_564 .
O22 K10 O22 161.0(3) 7_644 10
O25W K10 O22 69.9(5) 15_564 10
O24 K10 O22 58.29(17) 10 10
O25W K10 O22 84.5(5) . 10
K6B K10 O22 50.90(15) 15_564 10
O26W K10 O22 88.0(5) . 10
O22 K10 O8 68.52(19) 7_644 .
O25W K10 O8 170.0(5) 15_564 .
O24 K10 O8 58.04(17) 10 .
O25W K10 O8 94.2(5) . .
K6B K10 O8 139.8(3) 15_564 .
O26W K10 O8 102.9(5) . .
O22 K10 O8 116.2(2) 10 .
O22 K10 K6B 50.32(17) 7_644 .
O25W K10 K6B 118.6(5) 15_564 .
O24 K10 K6B 78.06(18) 10 .
O25W K10 K6B 45.5(4) . .
K6B K10 K6B 163.5(3) 15_564 .
O26W K10 K6B 150.1(5) . .
O22 K10 K6B 116.4(2) 10 .
O8 K10 K6B 51.98(15) . .
O22 K10 K3 78.83(17) 7_644 15_564
O25W K10 K3 24.4(5) 15_564 15_564
O24 K10 K3 143.6(3) 10 15_564
O25W K10 K3 69.6(5) . 15_564
K6B K10 K3 72.07(15) 15_564 15_564
O26W K10 K3 95.4(5) . 15_564
O22 K10 K3 92.2(2) 10 15_564
O8 K10 K3 146.30(19) . 15_564
K6B K10 K3 100.37(19) . 15_564
O22 K10 V4 95.5(2) 7_644 .
O25W K10 V4 159.6(5) 15_564 .
O24 K10 V4 32.88(12) 10 .
O25W K10 V4 98.1(5) . .
K6B K10 V4 118.34(19) 15_564 .
O26W K10 V4 97.3(5) . .
O22 K10 V4 89.78(15) 10 .
O8 K10 V4 27.10(10) . .
K6B K10 V4 67.60(12) . .
K3 K10 V4 167.3(2) 15_564 .
O22 K10 V11 154.0(2) 7_644 10
O25W K10 V11 97.1(5) 15_564 10
O24 K10 V11 32.87(11) 10 10
O25W K10 V11 91.8(5) . 10
K6B K10 V11 67.86(13) 15_564 10
O26W K10 V11 88.5(5) . 10
O22 K10 V11 27.19(10) 10 10
O8 K10 V11 89.61(16) . 10
K6B K10 V11 105.34(17) . 10
K3 K10 V11 119.23(19) 15_564 10
V4 K10 V11 62.78(9) . 10
K1 O5W K1 110.1(3) . 10
K1 O5W K6A 80.35(9) . 10
K1 O5W K6A 167.8(3) 10 10
K1 O5W K6A 167.8(3) . .
K1 O5W K6A 80.36(9) 10 .
K6A O5W K6A 88.6(3) 10 .
K3 O6W K3 70.8(3) . 9_765
K5A O7W K5A 56.9(8) 10 .
O11W O8W K2B 101.8(9) 10 .
O11W O8W K2A 74.2(8) 10 .
K2B O8W K2A 47.4(4) . .
O11W O8W K2B 153.9(9) 10 10_554
K2B O8W K2B 78.3(5) . 10_554
K2A O8W K2B 87.9(4) . 10_554
O33W O11W O8W 158(4) . 10
O33W O11W K1 51(3) . .
O8W O11W K1 140.8(10) 10 .
O33W O11W K2B 134(3) . 10
O8W O11W K2B 43.1(6) 10 10
K1 O11W K2B 98.8(5) . 10
K3 O13W K3 83.5(5) . 15_564
K2A O14W K6A 163.9(7) . 15_564
O15W O15W K4 144.6(3) 10 .
K5B O16W K1 88.6(5) . .
K5B O16W K4 85.4(5) . 13_665
K1 O16W K4 137.6(6) . 13_665
K4 O17W K5B 112.7(14) . .
K4 O17W K4 30.4(8) . 13_665
K5B O17W K4 89.5(7) . 13_665
K9 O20W K9 46.6(7) . 10
O22W O22W K7 173.6(6) 10 .
O22W O22W K7 3.9(4) 10 10
K7 O22W K7 169.7(9) . 10
O24W O24W K2B 113.7(5) 10_554 .
K3 O25W K6B 151.3(13) . .
K3 O25W K10 108.0(10) . 16_644
K6B O25W K10 73.1(6) . 16_644
K3 O25W K10 123.5(11) . .
K6B O25W K10 81.2(6) . .
K10 O25W K10 107.7(7) 16_644 .
K6B O26W K10 65.9(6) 15_564 .
K5B O27W K5B 134(5) . 10
K1 O28W K5A 78.8(10) . .
O11W O33W K1 113(4) . .
O34W O34W K5B 105.2(4) 10 10
O34W O34W K5B 61.9(4) 10 .
K5B O34W K5B 43.3(4) 10 .

loop_
_geom_bond_atom_site_label_1
_geom_bond_atom_site_label_2
_geom_bond_distance
_geom_bond_site_symmetry_2
V1 O1 1.645(7) .
V1 O12 1.943(5) .
V1 O12 1.943(5) 10
V1 O4 1.958(5) .
V1 O4 1.958(5) 10
V1 V7 2.914(2) .
V1 V2 3.009(2) .
V2 O2 1.671(7) .
V2 O3 1.922(5) 10
V2 O3 1.922(5) .
V2 O4 1.942(5) .
V2 O4 1.942(5) 10
V2 V3 2.9334(15) 10
V2 V3 2.9334(15) .
V2 K1 3.772(3) 10
V2 K1 3.772(3) .
V3 O5 1.643(5) .
V3 O4 1.926(5) .
V3 O7 1.930(5) .
V3 O3 1.946(5) 10
V3 O6 1.953(5) .
V3 V5 2.9426(18) .
V3 V4 2.9973(17) .
V3 K2B 3.309(6) .
V3 K1 3.825(2) 10
V4 O8 1.621(5) .
V4 O6 1.925(5) .
V4 O24 1.955(5) 10
V4 O9 1.955(2) .
V4 O3 1.959(5) 10
V4 V12 2.9202(18) .
V4 K1 3.513(2) 10
V4 K10 3.559(6) .
V4 K2A 3.815(4) .
V4 K6B 3.891(4) .
V4 K2B 3.910(7) .
V5 O10 1.645(6) .
V5 O21 1.921(5) 10
V5 O7 1.930(5) .
V5 O6 1.931(5) .
V5 O19 1.932(5) 10
V5 V10 2.9387(17) 10
V5 V6 2.9895(17) .
V5 K2B 3.550(6) .
V5 K6A 3.796(4) 15_564
V5 K8 3.942(4) 15_564
V6 O11 1.617(5) .
V6 O7 1.944(5) .
V6 O19 1.952(5) 10
V6 O12 1.955(5) .
V6 O14 1.967(5) 10
V6 V7 2.9546(15) .
V7 O13 1.678(8) .
V7 O14 1.921(5) 10
V7 O14 1.921(5) .
V7 O12 1.926(5) .
V7 O12 1.926(5) 10
V7 V8 2.923(2) .
V7 V6 2.9546(15) 10
V8 O15 1.637(7) .
V8 O14 1.934(5) 10
V8 O14 1.934(5) .
V8 O16 1.941(5) 10
V8 O16 1.941(5) .
V8 V9 2.998(2) .
V9 O17 1.660(7) .
V9 O16 1.938(5) .
V9 O16 1.938(5) 10
V9 O18 1.939(5) 10
V9 O18 1.939(5) .
V9 V10 2.9123(14) 10
V9 V10 2.9123(14) .
V9 K2A 3.662(4) 15_564
V9 K2A 3.662(4) 8_565
V10 O20 1.636(5) .
V10 O16 1.932(5) 10
V10 O19 1.935(5) .
V10 O18 1.945(5) .
V10 O21 1.953(5) .
V10 V5 2.9387(17) 10
V10 V11 3.0080(16) .
V10 K6A 3.352(4) 8_565
V10 K2A 3.952(4) 8_565
V11 O22 1.635(5) .
V11 O21 1.935(5) .
V11 O18 1.952(5) .
V11 O23 1.958(3) .
V11 O24 1.966(5) .
V11 V12 2.9741(17) .
V11 K6A 3.488(4) 8_565
V11 K10 3.576(5) 10
V11 K2A 3.590(3) 8_565
V11 K6B 3.739(5) 8_565
V12 O25 1.657(7) .
V12 O9 1.929(7) .
V12 O24 1.932(5) .
V12 O24 1.932(5) 10
V12 O23 1.952(7) .
V12 V4 2.9202(18) 10
V12 V11 2.9741(17) 10
V12 K6B 3.821(5) .
V12 K6B 3.821(5) 10
O2 K5A 2.931(16) 10
O2 K5A 2.931(16) .
O2 K5B 3.244(10) .
O2 K5B 3.244(10) 10
O2 K1 3.377(6) 10
O2 K1 3.377(6) .
O3 V3 1.946(5) 10
O3 V4 1.959(5) 10
O3 K1 2.759(5) .
O5 K2B 2.680(8) .
O6 K2B 2.763(8) .
O8 K6A 2.610(6) .
O8 K2A 2.684(6) .
O8 K1 2.895(6) 10
O8 K6B 2.898(7) .
O8 K10 3.157(8) .
O9 V4 1.955(2) 10
O10 K8 2.710(8) 15_564
O10 K2B 3.016(8) .
O14 V6 1.967(5) 10
O16 V10 1.932(5) 10
O17 K2A 3.229(7) 15_564
O17 K2A 3.229(7) 8_565
O18 K2A 2.766(6) 8_565
O19 V5 1.932(5) 10
O19 V6 1.952(5) 10
O20 K6A 2.789(6) 8_565
O20 K1 2.827(5) 15_565
O21 V5 1.921(5) 10
O21 K6A 2.693(6) 8_565
O22 K10 2.649(7) 8_565
O22 K6B 2.681(7) 8_565
O22 K6A 2.929(7) 8_565
O22 K2A 3.067(6) 8_565
O22 K10 3.155(8) 10
O23 V11 1.958(3) 10
O24 V4 1.955(5) 10
O24 K10 2.691(7) 10
O25 K6B 2.957(7) .
O25 K6B 2.957(7) 10
O25 K3 3.026(7) .
O25 K3 3.026(7) 9_765
C1 N1 1.446(10) 10
C1 N1 1.446(10) .
C1 K8 3.296(15) 3_655
C2 N3 1.443(11) 10
C2 N3 1.443(11) .
C3 O26 1.230(10) .
C3 N2 1.347(12) .
C3 N1 1.357(12) .
C3 K9 3.483(10) .
C4 O27 1.233(11) .
C4 N4 1.358(13) .
C4 N3 1.362(13) .
C5 N3 1.451(11) .
C5 N1 1.466(11) .
C5 C6 1.541(14) .
C6 N2 1.456(11) .
C6 N4 1.471(10) .
C7 N5 1.434(11) .
C7 N2 1.456(12) .
C8 N7 1.427(11) .
C8 N4 1.457(13) .
C9 O28 1.230(10) .
C9 N5 1.363(11) .
C9 N6 1.383(10) .
C9 K9 3.485(12) .
C10 O29 1.198(10) .
C10 N8 1.357(10) .
C10 N7 1.364(10) .
C11 N5 1.435(11) .
C11 N7 1.476(12) .
C11 C12 1.572(12) .
C12 N6 1.425(11) .
C12 N8 1.464(11) .
C13 N6 1.426(10) .
C13 N9 1.464(11) .
C14 N11 1.430(11) .
C14 N8 1.456(9) .
C15 O30 1.221(9) .
C15 N9 1.340(11) .
C15 N10 1.381(11) .
C15 K9 3.503(9) .
C16 O31 1.238(9) .
C16 N12 1.351(11) .
C16 N11 1.370(11) .
C16 K1 3.405(8) .
C17 N9 1.451(9) .
C17 N11 1.465(9) .
C17 C18 1.537(12) .
C18 N10 1.456(10) .
C18 N12 1.478(10) .
C19 N10 1.425(9) .
C19 N10 1.425(9) 10
C19 K8 3.308(15) .
C20 N12 1.431(9) .
C20 N12 1.431(9) 10
O26 K9 2.703(8) .
O26 K7 2.704(8) .
O27 K4 2.830(8) .
O28 K9 2.846(10) .
O29 K4 2.833(7) .
O29 K5B 2.842(10) .
O29 K4 2.861(8) 13_665
O29 K5A 2.923(16) .
O30 K7 2.701(7) 4_565
O30 K9 2.723(8) .
O31 K5B 2.527(8) .
O31 K1 2.660(6) .
O31 K5A 3.003(19) .
K1 O33W 2.34(4) .
K1 O11W 2.770(18) .
K1 O20 2.827(5) 16_645
K1 O5W 2.856(6) .
K1 O8 2.895(6) 10
K1 O28W 2.90(4) .
K1 O16W 2.948(17) .
K1 V4 3.513(2) 10
K2A O18 2.766(6) 7_644
K2A O8W 2.775(14) .
K2A O9W 2.908(18) .
K2A O14W 2.911(18) .
K2A O22 3.067(6) 7_644
K2A O17 3.229(7) 7_644
K2A V11 3.590(3) 7_644
K2A V9 3.662(4) 7_644
K2A K1 3.793(5) 10
K2A V10 3.952(4) 7_644
K2B O8W 1.990(15) .
K2B O24W 2.67(2) .
K2B O11W 2.849(19) 10
K2B O8W 3.390(16) 10_554
K2B K2B 3.567(13) 10_554
K2B K1 4.267(7) 10
K3 O25W 1.50(2) 2_765
K3 O25W 1.50(2) .
K3 O13W 2.762(18) 2_765
K3 O13W 2.762(17) .
K3 O13W 2.982(17) 16_644
K3 O13W 2.982(17) 15_564
K3 O6W 3.013(11) .
K3 O6W 3.013(11) 9_765
K3 O25 3.026(7) 9_765
K3 K10 3.464(7) 16_644
K3 K10 3.464(7) 15_564
K4 O17W 1.21(2) .
K4 K4 2.013(11) 13_665
K4 O29 2.861(8) 13_665
K4 O15W 2.895(16) .
K4 O17W 2.96(3) 13_665
K4 O16W 3.031(18) 13_665
K4 K5B 3.354(9) .
K4 K5B 3.987(10) 13_665
K4 K5B 4.746(8) 10
K5A O28W 3.10(4) .
K5A K5A 3.24(4) 10
K5A O7W 3.394(18) .
K5B O27W 1.07(2) .
K5B K5B 1.968(14) 10
K5B O34W 2.532(17) 10
K5B O17W 2.69(2) .
K5B O34W 2.771(17) .
K5B O16W 2.846(19) .
K5B K4 3.987(10) 13_665
K6A O21 2.693(6) 7_644
K6A O20 2.789(6) 7_644
K6A O22 2.929(7) 7_644
K6A O5W 3.118(8) .
K6A V10 3.352(4) 7_644
K6A O14W 3.391(18) 16_644
K6A V11 3.488(4) 7_644
K6A V5 3.796(4) 16_644
K6A K1 3.859(4) 10
K6B O26W 2.45(2) 16_644
K6B O25W 2.48(2) .
K6B O22 2.681(7) 7_644
K6B O10W 2.684(13) .
K6B K10 3.082(7) 16_644
K6B K10 3.433(7) .
K6B V11 3.739(5) 7_644
K6B K6B 3.884(9) 10
K7 O22W 1.829(18) .
K7 O30 2.701(7) 3_655
K7 O23W 2.80(4) .
K7 O1W 2.792(9) .
K7 O19W 3.03(4) 3_655
K7 O22W 3.046(18) 10
K7 K9 4.155(8) .
K7 K9 4.167(8) 3_655
K7 K7 4.857(15) 10
K8 O10 2.710(8) 16_644
K8 O10 2.710(8) 7_645
K8 C1 3.296(15) 11_565
K8 V5 3.942(4) 16_644
K8 V5 3.942(4) 7_645
K8 K2B 4.601(11) 16_644
K8 K2B 4.601(11) 7_645
K9 O20W 1.151(15) .
K9 K9 2.109(12) 10
K9 O20W 2.726(16) 10
K9 K7 4.167(8) 4_565
K10 O22 2.649(7) 7_644
K10 O25W 2.69(2) 15_564
K10 O24 2.691(7) 10
K10 O25W 2.79(2) .
K10 K6B 3.082(7) 15_564
K10 O26W 3.12(3) .
K10 O22 3.155(8) 10
K10 K3 3.464(7) 15_564
K10 V11 3.576(5) 10
O5W K1 2.856(6) 10
O5W K6A 3.118(8) 10
O6W K3 3.013(11) 9_765
O7W K5A 3.394(18) 10
O8W O11W 1.67(2) 10
O8W K2B 3.390(16) 10_554
O11W O33W 0.83(4) .
O11W O8W 1.67(2) 10
O11W K2B 2.849(18) 10
O13W K3 2.982(17) 15_564
O14W K6A 3.391(18) 15_564
O15W O15W 1.01(3) 10
O16W K4 3.031(18) 13_665
O17W K4 2.96(3) 13_665
O19W K7 3.03(4) 4_565
O20W K9 2.726(16) 10
O22W O22W 1.22(3) 10
O22W K7 3.046(18) 10
O24W O24W 1.42(4) 10_554
O25W K10 2.69(2) 16_644
O26W K6B 2.45(2) 15_564
O27W K5B 1.07(2) 10
O34W O34W 0.64(3) 10
O34W K5B 2.532(17) 10
